data_7064431
loop_
_publ_author_name
'Zhang, Zhihua'
'Qu, Hongmei'
'Li, Xia'
'Li, Yameng'
'Dai, Ruihan'
'Zhang, Xuesong'
'Pan, Wenjing'

_publ_section_title
;
 D--\p--A type AIE molecules exhibiting persistent room temperature
 phosphorescence and delayed fluorescence through structural regulation
;
_journal_issue 20
_journal_name_full 'New Journal of Chemistry'
_journal_page_first 8823
_journal_page_last 8834
_journal_paper_doi 10.1039/D6NJ00835F
_journal_volume 50
_journal_year 2026
_chemical_absolute_configuration ad
_chemical_formula_moiety 'C35 H22 N2 O'
_chemical_formula_sum 'C35 H22 N2 O'
_chemical_formula_weight 486.54
_space_group_crystal_system monoclinic
_space_group_IT_number 4
_space_group_name_Hall 'P 2yb'
_space_group_name_H-M_alt 'P 1 21 1'
_atom_sites_solution_hydrogens geom
_atom_sites_solution_primary dual
_audit_creation_date 2025-07-24
_audit_creation_method
;
Olex2 1.5
(compiled 2025.07.13 svn.rb7424aed for OlexSys, GUI svn.r7311)
;
_audit_update_record
;
2025-12-04 deposited with the CCDC.	2026-04-24 downloaded from the CCDC.
;
_cell_angle_alpha 90
_cell_angle_beta 99.503(6)
_cell_angle_gamma 90
_cell_formula_units_Z 8
_cell_length_a 12.414(2)
_cell_length_b 10.7894(18)
_cell_length_c 37.137(7)
_cell_measurement_reflns_used 4748
_cell_measurement_temperature 193.00
_cell_measurement_theta_max 50.44
_cell_measurement_theta_min 4.13
_cell_volume 4905.9(15)
_computing_cell_refinement 'SAINT V8.41 (Bruker, 2024)'
_computing_data_collection 'APEX6 V2024.9-1 (Bruker, 2025)'
_computing_data_reduction 'SAINT V8.41 (Bruker, 2024)'
_computing_molecular_graphics 'Olex2 1.5 (Dolomanov et al., 2009)'
_computing_publication_material 'Olex2 1.5 (Dolomanov et al., 2009)'
_computing_structure_refinement 'SHELXL 2019/3 (Sheldrick, 2015)'
_computing_structure_solution 'SHELXT 2018/2 (Sheldrick, 2018)'
_diffrn_ambient_temperature 193.00
_diffrn_detector CPAD
_diffrn_detector_area_resol_mean 7.41
_diffrn_detector_type 'Bruker PHOTON II'
_diffrn_measured_fraction_theta_full 0.974
_diffrn_measured_fraction_theta_max 0.943
_diffrn_measurement_device 'four-circle diffractometer'
_diffrn_measurement_device_type 'Bruker D8 VENTURE MetalJet PHOTON II'
_diffrn_measurement_method '\w and \f shutterless scans'
_diffrn_measurement_specimen_support 'nylon loop'
_diffrn_radiation_monochromator 'Helios Multi-layer Optic'
_diffrn_radiation_probe x-ray
_diffrn_radiation_type GaK\a
_diffrn_radiation_wavelength 1.34139
_diffrn_reflns_av_R_equivalents 0.1208
_diffrn_reflns_av_unetI/netI 0.1701
_diffrn_reflns_Laue_measured_fraction_full 0.974
_diffrn_reflns_Laue_measured_fraction_max 0.943
_diffrn_reflns_limit_h_max 15
_diffrn_reflns_limit_h_min -13
_diffrn_reflns_limit_k_max 13
_diffrn_reflns_limit_k_min -12
_diffrn_reflns_limit_l_max 44
_diffrn_reflns_limit_l_min -45
_diffrn_reflns_number 34419
_diffrn_reflns_point_group_measured_fraction_full 0.888
_diffrn_reflns_point_group_measured_fraction_max 0.855
_diffrn_reflns_theta_full 53.594
_diffrn_reflns_theta_max 55.142
_diffrn_reflns_theta_min 2.099
_diffrn_source 'Excillum MetalJet'
_diffrn_source_current 3.57
_diffrn_source_power 0.2487933
_diffrn_source_target 'Gallium (Ga) rich alloy'
_diffrn_source_type 'Liquid Metal Source'
_diffrn_source_voltage 69.69
_diffrn_standards_number 0
_exptl_absorpt_coefficient_mu 0.412
_exptl_absorpt_correction_T_max 0.7506
_exptl_absorpt_correction_T_min 0.5077
_exptl_absorpt_correction_type multi-scan
_exptl_absorpt_process_details
;
SADABS-2016/2 (Bruker,2016/2) was used for absorption correction.
wR2(int) was 0.1165 before and 0.0785 after correction.
The Ratio of minimum to maximum transmission is 0.6764.
The \l/2 correction factor is Not present.
;
_exptl_crystal_density_diffrn 1.317
_exptl_crystal_description block
_exptl_crystal_F_000 2032
_exptl_crystal_size_max 0.12
_exptl_crystal_size_mid 0.1
_exptl_crystal_size_min 0.08
_refine_diff_density_max 0.393
_refine_diff_density_min -0.359
_refine_diff_density_rms 0.096
_refine_ls_abs_structure_details
;
 Flack x determined using 1979 quotients [(I+)-(I-)]/[(I+)+(I-)]
 (Parsons, Flack and Wagner, Acta Cryst. B69 (2013) 249-259).
;
_refine_ls_abs_structure_Flack 0.9(8)
_refine_ls_extinction_coef 0.0030(5)
_refine_ls_extinction_expression Fc^*^=kFc[1+0.001xFc^2^\l^3^/sin(2\q)]^-1/4^
_refine_ls_extinction_method 'SHELXL-2019/2 (Sheldrick 2019)'
_refine_ls_goodness_of_fit_ref 0.996
_refine_ls_hydrogen_treatment constr
_refine_ls_matrix_type full
_refine_ls_number_parameters 1371
_refine_ls_number_reflns 16086
_refine_ls_number_restraints 1285
_refine_ls_restrained_S_all 0.963
_refine_ls_R_factor_all 0.1916
_refine_ls_R_factor_gt 0.0931
_refine_ls_shift/su_max 0.002
_refine_ls_shift/su_mean 0.000
_refine_ls_structure_factor_coef Fsqd
_refine_ls_weighting_details 'w=1/[\s^2^(Fo^2^)+(0.1503P)^2^] where P=(Fo^2^+2Fc^2^)/3'
_refine_ls_weighting_scheme calc
_refine_ls_wR_factor_gt 0.2345
_refine_ls_wR_factor_ref 0.2978
_reflns_Friedel_coverage 0.715
_reflns_Friedel_fraction_full 0.792
_reflns_Friedel_fraction_max 0.756
_reflns_number_gt 7264
_reflns_number_total 16086
_reflns_threshold_expression 'I > 2\s(I)'
_cod_data_source_file d6nj00835f2.cif
_cod_data_source_block a
_cod_depositor_comments
;
The following automatic conversions were performed:

data item '_diffrn_radiation_probe' value 'X-ray' was changed to
'x-ray' in accordance with the
/home/data/users/saulius/crontab/automatic-downloads/current/RSC/lib/dictionaries/cif_core.dic
dictionary named 'cif_core.dic' version 2.4.2 last updated on
2011-04-26.

Automatic conversion script
Id: cif_fix_values 8170 2020-07-09 18:12:32Z antanas 
;
_cod_database_code 7064431
_shelx_shelxl_version_number 2019/3
_shelx_space_group_comment
;
The symmetry employed for this shelxl refinement is uniquely defined
by the following loop, which should always be used as a source of
symmetry information in preference to the above space-group names.
They are only intended as comments.
;
_shelx_estimated_absorpt_t_max 0.968
_shelx_estimated_absorpt_t_min 0.952
_olex2_refinement_description
;
1. Twinned data refinement
 Scales: 0.742(4)
 0.258(4)
2. Fixed Uiso
 At 1.2 times of:
  All C(H) groups
3. Rigid body (RIGU) restrains
 All non-hydrogen atoms
 with sigma for 1-2 distances of 0.002 and sigma for 1-3 distances of 0.002
4.a Aromatic/amide H refined with riding coordinates:
 C4(H4), C5(H5), C6(H6), C7(H7), C9(H9), C10(H10), C11(H11), C12(H12),
 C14(H14), C15(H15), C17(H17), C18(H18), C20(H20), C21(H21), C23(H23), C24(H24),
  C26(H26), C27(H27), C29(H29), C31(H31), C32(H32), C34(H34), C37(H37),
 C38(H38), C39(H39), C40(H40), C44(H44), C45(H45), C46(H46), C47(H47), C49(H49),
  C50(H50), C53(H53), C54(H54), C56(H56), C57(H57), C58(H58), C59(H59),
 C61(H61), C62(H62), C64(H64), C66(H66), C67(H67), C69(H69), C75(H75), C76(H76),
  C77(H77), C78(H78), C79(H79), C80(H80), C81(H81), C82(H82), C84(H84),
 C85(H85), C87(H87), C88(H88), C90(H90), C91(H91), C93(H93), C94(H94), C96(H96),
  C98(H98), C99(H99), C101(H101), C103(H103), C104(H104), C110(H110),
 C111(H111), C112(H112), C113(H113), C114(H114), C115(H115), C116(H116),
 C117(H117), C119(H119), C120(H120), C122(H122), C123(H123), C125(H125),
 C126(H126), C128(H128), C129(H129), C131(H131), C133(H133), C134(H134),
 C136(H136), C138(H138), C139(H139)
;
_olex2_submission_special_instructions 'No special instructions were received'
_site XU

loop_
_space_group_symop_operation_xyz
'x, y, z'
'-x, y+1/2, -z'

loop_
_atom_site_label
_atom_site_type_symbol
_atom_site_fract_x
_atom_site_fract_y
_atom_site_fract_z
_atom_site_U_iso_or_equiv
_atom_site_adp_type
_atom_site_occupancy
_atom_site_site_symmetry_order
_atom_site_calc_flag
_atom_site_refinement_flags_posn
_atom_site_refinement_flags_adp
_atom_site_refinement_flags_occupancy
_atom_site_disorder_assembly
_atom_site_disorder_group
O1 O 0.5191(9) 0.2657(10) 0.5000(3) 0.073(3) Uani 1 1 d . . . . .
N1 N 1.1406(10) 0.5848(11) 0.6717(4) 0.059(3) Uani 1 1 d . . . . .
N2 N -0.0264(12) 0.6203(16) 0.3478(5) 0.085(5) Uani 1 1 d . . . . .
C1 C 1.2071(12) 0.4913(15) 0.6896(5) 0.058(4) Uani 1 1 d . . . . .
C2 C 1.3098(12) 0.5493(15) 0.7050(4) 0.056(3) Uani 1 1 d . . . . .
C3 C 1.2984(12) 0.6767(14) 0.6975(5) 0.059(4) Uani 1 1 d . . . . .
C4 C 1.3728(14) 0.7782(16) 0.7039(5) 0.069(5) Uani 1 1 d . . . . .
H4 H 1.446527 0.764673 0.714967 0.083 Uiso 1 1 calc R U . . .
C5 C 1.3373(14) 0.8937(16) 0.6942(5) 0.071(5) Uani 1 1 d . . . . .
H5 H 1.386057 0.961311 0.699983 0.086 Uiso 1 1 calc R U . . .
C6 C 1.2339(14) 0.9169(16) 0.6765(5) 0.073(5) Uani 1 1 d . . . . .
H6 H 1.212326 0.999811 0.670453 0.088 Uiso 1 1 calc R U . . .
C7 C 1.1588(15) 0.8197(13) 0.6669(5) 0.065(5) Uani 1 1 d . . . . .
H7 H 1.086736 0.835120 0.654535 0.078 Uiso 1 1 calc R U . . .
C8 C 1.1956(13) 0.6976(14) 0.6766(5) 0.060(4) Uani 1 1 d . . . . .
C9 C 1.3882(14) 0.4739(17) 0.7238(5) 0.070(4) Uani 1 1 d . . . . .
H9 H 1.457376 0.507760 0.733634 0.084 Uiso 1 1 calc R U . . .
C10 C 1.3695(15) 0.3543(17) 0.7284(5) 0.070(4) Uani 1 1 d . . . . .
H10 H 1.424017 0.305493 0.742871 0.084 Uiso 1 1 calc R U . . .
C11 C 1.2713(15) 0.2984(18) 0.7125(5) 0.072(4) Uani 1 1 d . . . . .
H11 H 1.261267 0.212251 0.716053 0.086 Uiso 1 1 calc R U . . .
C12 C 1.1879(15) 0.3659(16) 0.6916(5) 0.066(4) Uani 1 1 d . . . . .
H12 H 1.122496 0.328204 0.679604 0.079 Uiso 1 1 calc R U . . .
C13 C 1.0389(12) 0.5623(15) 0.6477(5) 0.058(4) Uani 1 1 d . . . . .
C14 C 1.0182(11) 0.6191(14) 0.6130(4) 0.055(3) Uani 1 1 d . . . . .
H14 H 1.067352 0.679378 0.606460 0.066 Uiso 1 1 calc R U . . .
C15 C 0.9244(11) 0.5858(13) 0.5881(4) 0.055(3) Uani 1 1 d . . . . .
H15 H 0.909791 0.623785 0.564760 0.066 Uiso 1 1 calc R U . . .
C16 C 0.8517(12) 0.4956(13) 0.5981(4) 0.052(3) Uani 1 1 d . . . . .
C17 C 0.8734(12) 0.4519(15) 0.6331(4) 0.059(4) Uani 1 1 d . . . . .
H17 H 0.822150 0.396544 0.640732 0.071 Uiso 1 1 calc R U . . .
C18 C 0.9645(11) 0.4824(14) 0.6580(4) 0.060(4) Uani 1 1 d . . . . .
H18 H 0.975198 0.448418 0.681963 0.072 Uiso 1 1 calc R U . . .
C19 C 0.7558(12) 0.4582(14) 0.5714(4) 0.053(3) Uani 1 1 d . . . . .
C20 C 0.6647(11) 0.3998(13) 0.5837(5) 0.052(3) Uani 1 1 d . . . . .
H20 H 0.660474 0.397092 0.608986 0.063 Uiso 1 1 calc R U . . .
C21 C 0.5828(13) 0.3474(14) 0.5583(5) 0.058(3) Uani 1 1 d . . . . .
H21 H 0.521166 0.311439 0.566456 0.070 Uiso 1 1 calc R U . . .
C22 C 0.5888(14) 0.3465(14) 0.5227(5) 0.058(3) Uani 1 1 d . . . . .
C23 C 0.6766(14) 0.3962(15) 0.5092(5) 0.066(4) Uani 1 1 d . . . . .
H23 H 0.682068 0.388206 0.484125 0.080 Uiso 1 1 calc R U . . .
C24 C 0.7576(12) 0.4589(14) 0.5333(4) 0.059(3) Uani 1 1 d . . . . .
H24 H 0.813924 0.502029 0.524062 0.071 Uiso 1 1 calc R U . . .
C25 C 0.4379(13) 0.3152(14) 0.4739(5) 0.056(4) Uani 1 1 d . . . . .
C26 C 0.3942(12) 0.2305(14) 0.4464(4) 0.056(3) Uani 1 1 d . . . . .
H26 H 0.422699 0.148826 0.446228 0.067 Uiso 1 1 calc R U . . .
C27 C 0.3095(12) 0.2677(13) 0.4198(4) 0.053(3) Uani 1 1 d . . . . .
H27 H 0.284600 0.214024 0.399836 0.063 Uiso 1 1 calc R U . . .
C28 C 0.2592(12) 0.3843(13) 0.4216(5) 0.056(4) Uani 1 1 d . . . . .
C29 C 0.1728(11) 0.4254(13) 0.3941(5) 0.058(4) Uani 1 1 d . . . . .
H29 H 0.143641 0.370740 0.374882 0.070 Uiso 1 1 calc R U . . .
C30 C 0.1317(12) 0.5417(14) 0.3950(5) 0.064(4) Uani 1 1 d . . . . .
C31 C 0.1716(12) 0.6186(14) 0.4244(5) 0.064(4) Uani 1 1 d . . . . .
H31 H 0.138221 0.697054 0.426211 0.077 Uiso 1 1 calc R U . . .
C32 C 0.2558(12) 0.5855(12) 0.4502(5) 0.061(4) Uani 1 1 d . . . . .
H32 H 0.282059 0.641807 0.469279 0.073 Uiso 1 1 calc R U . . .
C33 C 0.3049(10) 0.4697(12) 0.4493(4) 0.048(3) Uani 1 1 d . . . . .
C34 C 0.3937(12) 0.4299(14) 0.4762(5) 0.059(4) Uani 1 1 d . . . . .
H34 H 0.422041 0.483401 0.495842 0.071 Uiso 1 1 calc R U . . .
C35 C 0.0468(13) 0.5853(15) 0.3686(5) 0.070(4) Uani 1 1 d . . . . .
O2 O 0.0254(8) 0.3909(8) 0.5019(3) 0.068(3) Uani 1 1 d . . . . .
N3 N 0.6426(9) 0.0704(10) 0.6749(4) 0.057(3) Uani 1 1 d . . . . .
N4 N -0.5281(12) 0.0363(15) 0.3518(4) 0.082(5) Uani 1 1 d . . . . .
C36 C 0.7155(13) 0.1623(13) 0.6924(5) 0.054(4) Uani 1 1 d . . . . .
C37 C 0.7032(13) 0.2891(14) 0.6925(5) 0.065(4) Uani 1 1 d . . . . .
H37 H 0.637950 0.327442 0.680666 0.078 Uiso 1 1 calc R U . . .
C38 C 0.7881(14) 0.3581(17) 0.7103(5) 0.072(5) Uani 1 1 d . . . . .
H38 H 0.781384 0.445815 0.709491 0.087 Uiso 1 1 calc R U . . .
C39 C 0.8825(15) 0.3083(17) 0.7293(6) 0.073(5) Uani 1 1 d . . . . .
H39 H 0.938304 0.359721 0.742044 0.088 Uiso 1 1 calc R U . . .
C40 C 0.8940(15) 0.1763(15) 0.7292(5) 0.069(4) Uani 1 1 d . . . . .
H40 H 0.957757 0.137567 0.741947 0.083 Uiso 1 1 calc R U . . .
C41 C 0.8105(13) 0.1069(15) 0.7102(5) 0.065(4) Uani 1 1 d . . . . .
C42 C 0.8001(13) -0.0306(15) 0.7031(5) 0.070(5) Uani 1 1 d . . . . .
C43 C 0.6969(12) -0.0448(14) 0.6826(5) 0.058(4) Uani 1 1 d . . . . .
C44 C 0.6577(15) -0.1640(13) 0.6724(5) 0.063(4) Uani 1 1 d . . . . .
H44 H 0.585993 -0.176243 0.659352 0.076 Uiso 1 1 calc R U . . .
C45 C 0.7268(15) -0.2623(18) 0.6821(5) 0.078(5) Uani 1 1 d . . . . .
H45 H 0.703133 -0.343486 0.674784 0.093 Uiso 1 1 calc R U . . .
C46 C 0.8314(15) -0.2460(17) 0.7025(5) 0.078(5) Uani 1 1 d . . . . .
H46 H 0.877303 -0.315589 0.709038 0.094 Uiso 1 1 calc R U . . .
C47 C 0.8685(14) -0.1249(16) 0.7135(5) 0.070(5) Uani 1 1 d . . . . .
H47 H 0.938627 -0.111442 0.727566 0.084 Uiso 1 1 calc R U . . .
C48 C 0.5442(12) 0.0933(16) 0.6507(5) 0.057(4) Uani 1 1 d . . . . .
C49 C 0.4738(13) 0.1812(13) 0.6600(5) 0.059(4) Uani 1 1 d . . . . .
H49 H 0.489532 0.220263 0.683152 0.071 Uiso 1 1 calc R U . . .
C50 C 0.3798(13) 0.2144(15) 0.6361(5) 0.061(4) Uani 1 1 d . . . . .
H50 H 0.330330 0.272507 0.643544 0.073 Uiso 1 1 calc R U . . .
C51 C 0.3577(12) 0.1619(15) 0.6008(5) 0.058(4) Uani 1 1 d . . . . .
C52 C 0.2647(11) 0.2052(12) 0.5746(5) 0.048(3) Uani 1 1 d . . . . .
C53 C 0.1710(11) 0.2511(13) 0.5858(5) 0.059(3) Uani 1 1 d . . . . .
H53 H 0.161955 0.241892 0.610567 0.070 Uiso 1 1 calc R U . . .
C54 C 0.0902(13) 0.3103(13) 0.5614(6) 0.064(4) Uani 1 1 d . . . . .
H54 H 0.030292 0.347641 0.570131 0.076 Uiso 1 1 calc R U . . .
C55 C 0.0956(13) 0.3154(13) 0.5253(6) 0.059(4) Uani 1 1 d . . . . .
C56 C 0.1809(11) 0.2562(13) 0.5118(5) 0.058(3) Uani 1 1 d . . . . .
H56 H 0.181301 0.250555 0.486256 0.069 Uiso 1 1 calc R U . . .
C57 C 0.2656(11) 0.2057(11) 0.5370(4) 0.048(3) Uani 1 1 d . . . . .
H57 H 0.326374 0.170185 0.528275 0.057 Uiso 1 1 calc R U . . .
C58 C 0.4293(11) 0.0713(13) 0.5932(5) 0.057(4) Uani 1 1 d . . . . .
H58 H 0.413979 0.028193 0.570664 0.069 Uiso 1 1 calc R U . . .
C59 C 0.5210(12) 0.0421(14) 0.6171(4) 0.059(4) Uani 1 1 d . . . . .
H59 H 0.570500 -0.016490 0.609909 0.071 Uiso 1 1 calc R U . . .
C60 C -0.0583(13) 0.3443(14) 0.4767(5) 0.057(4) Uani 1 1 d . . . . .
C61 C -0.1019(12) 0.4274(16) 0.4487(5) 0.066(4) Uani 1 1 d . . . . .
H61 H -0.071646 0.508008 0.447826 0.079 Uiso 1 1 calc R U . . .
C62 C -0.1857(12) 0.3925(14) 0.4235(5) 0.058(4) Uani 1 1 d . . . . .
H62 H -0.213392 0.448583 0.404492 0.069 Uiso 1 1 calc R U . . .
C63 C -0.2351(12) 0.2725(13) 0.4244(4) 0.051(3) Uani 1 1 d . . . . .
C64 C -0.3246(12) 0.2341(15) 0.3979(4) 0.058(4) Uani 1 1 d . . . . .
H64 H -0.352846 0.288621 0.378514 0.070 Uiso 1 1 calc R U . . .
C65 C -0.3715(14) 0.1182(16) 0.3999(5) 0.064(4) Uani 1 1 d . . . . .
C66 C -0.3256(14) 0.0331(16) 0.4298(5) 0.072(5) Uani 1 1 d . . . . .
H66 H -0.355465 -0.047568 0.430924 0.087 Uiso 1 1 calc R U . . .
C67 C -0.2406(12) 0.0703(13) 0.4557(5) 0.059(4) Uani 1 1 d . . . . .
H67 H -0.212943 0.016508 0.475284 0.071 Uiso 1 1 calc R U . . .
C68 C -0.1927(12) 0.1910(12) 0.4533(5) 0.051(3) Uani 1 1 d . . . . .
C69 C -0.1017(12) 0.2285(14) 0.4796(5) 0.058(4) Uani 1 1 d . . . . .
H69 H -0.071680 0.174236 0.498849 0.070 Uiso 1 1 calc R U . . .
C70 C -0.4586(14) 0.0759(15) 0.3729(5) 0.066(4) Uani 1 1 d . . . . .
O3 O 0.5223(9) 0.6193(10) 1.0001(3) 0.067(3) Uani 1 1 d . . . . .
N5 N 0.9753(9) 0.9314(12) 0.8264(4) 0.056(3) Uani 1 1 d . . . . .
N6 N 0.1085(12) 0.9551(17) 1.1509(5) 0.089(5) Uani 1 1 d . . . . .
C71 C 1.0213(13) 0.8328(14) 0.8086(5) 0.056(4) Uani 1 1 d . . . . .
C72 C 1.1067(12) 0.8843(16) 0.7929(5) 0.061(4) Uani 1 1 d . . . . .
C73 C 1.1086(13) 1.0142(16) 0.7988(5) 0.063(4) Uani 1 1 d . . . . .
C74 C 1.0287(12) 1.0412(16) 0.8212(5) 0.055(3) Uani 1 1 d . . . . .
C75 C 1.0074(15) 1.1635(16) 0.8308(5) 0.068(4) Uani 1 1 d . . . . .
H75 H 0.952242 1.181475 0.844998 0.081 Uiso 1 1 calc R U . . .
C76 C 1.0685(14) 1.2556(16) 0.8192(5) 0.068(4) Uani 1 1 d . . . . .
H76 H 1.053212 1.339758 0.823907 0.082 Uiso 1 1 calc R U . . .
C77 C 1.1532(14) 1.2260(18) 0.8005(5) 0.068(4) Uani 1 1 d . . . . .
H77 H 1.197111 1.291877 0.794076 0.081 Uiso 1 1 calc R U . . .
C78 C 1.1774(13) 1.1089(16) 0.7907(5) 0.067(4) Uani 1 1 d . . . . .
H78 H 1.238350 1.092380 0.778996 0.080 Uiso 1 1 calc R U . . .
C79 C 1.1647(15) 0.8059(16) 0.7718(5) 0.070(4) Uani 1 1 d . . . . .
H79 H 1.221477 0.836572 0.759890 0.084 Uiso 1 1 calc R U . . .
C80 C 1.1344(15) 0.6865(16) 0.7697(6) 0.070(4) Uani 1 1 d . . . . .
H80 H 1.170196 0.633919 0.754871 0.084 Uiso 1 1 calc R U . . .
C81 C 1.0567(14) 0.6332(18) 0.7868(5) 0.071(4) Uani 1 1 d . . . . .
H81 H 1.043817 0.546452 0.785092 0.086 Uiso 1 1 calc R U . . .
C82 C 0.9970(14) 0.7073(15) 0.8068(5) 0.067(4) Uani 1 1 d . . . . .
H82 H 0.941768 0.673463 0.818802 0.080 Uiso 1 1 calc R U . . .
C83 C 0.8967(13) 0.9106(16) 0.8512(5) 0.058(4) Uani 1 1 d . . . . .
C84 C 0.9129(11) 0.9635(15) 0.8854(4) 0.056(3) Uani 1 1 d . . . . .
H84 H 0.971711 1.019714 0.892133 0.068 Uiso 1 1 calc R U . . .
C85 C 0.8445(11) 0.9355(14) 0.9101(4) 0.054(3) Uani 1 1 d . . . . .
H85 H 0.854667 0.975319 0.933240 0.065 Uiso 1 1 calc R U . . .
C86 C 0.7586(13) 0.8472(14) 0.9012(5) 0.052(3) Uani 1 1 d . . . . .
C87 C 0.7426(13) 0.8051(15) 0.8662(4) 0.057(4) Uani 1 1 d . . . . .
H87 H 0.681272 0.753072 0.858683 0.069 Uiso 1 1 calc R U . . .
C88 C 0.8086(13) 0.8321(14) 0.8408(5) 0.055(4) Uani 1 1 d . . . . .
H88 H 0.794104 0.798023 0.816886 0.066 Uiso 1 1 calc R U . . .
C89 C 0.6869(13) 0.8076(13) 0.9278(5) 0.049(3) Uani 1 1 d . . . . .
C90 C 0.7269(13) 0.8071(14) 0.9649(5) 0.054(3) Uani 1 1 d . . . . .
H90 H 0.795845 0.844213 0.973432 0.065 Uiso 1 1 calc R U . . .
C91 C 0.6687(13) 0.7535(13) 0.9903(5) 0.056(3) Uani 1 1 d . . . . .
H91 H 0.696124 0.755337 1.015715 0.067 Uiso 1 1 calc R U . . .
C92 C 0.5717(14) 0.6990(14) 0.9770(5) 0.060(4) Uani 1 1 d . . . . .
C93 C 0.5269(14) 0.6995(14) 0.9403(5) 0.062(4) Uani 1 1 d . . . . .
H93 H 0.458796 0.660349 0.931963 0.074 Uiso 1 1 calc R U . . .
C94 C 0.5840(11) 0.7590(13) 0.9158(4) 0.054(3) Uani 1 1 d . . . . .
H94 H 0.551990 0.766150 0.890805 0.065 Uiso 1 1 calc R U . . .
C95 C 0.4632(13) 0.6714(13) 1.0252(5) 0.052(3) Uani 1 1 d . . . . .
C96 C 0.4185(12) 0.7861(14) 1.0227(4) 0.053(3) Uani 1 1 d . . . . .
H96 H 0.429620 0.841168 1.003639 0.064 Uiso 1 1 calc R U . . .
C97 C 0.3549(13) 0.8213(12) 1.0490(4) 0.049(3) Uani 1 1 d . . . . .
C98 C 0.3040(11) 0.9404(13) 1.0481(5) 0.058(4) Uani 1 1 d . . . . .
H98 H 0.312292 0.997127 1.029217 0.070 Uiso 1 1 calc R U . . .
C99 C 0.2422(12) 0.9741(14) 1.0747(5) 0.063(4) Uani 1 1 d . . . . .
H99 H 0.209813 1.053990 1.074199 0.076 Uiso 1 1 calc R U . . .
C100 C 0.2281(13) 0.8897(15) 1.1023(5) 0.063(4) Uani 1 1 d . . . . .
C101 C 0.2729(13) 0.7691(15) 1.1030(4) 0.058(4) Uani 1 1 d . . . . .
H101 H 0.258574 0.711426 1.120985 0.070 Uiso 1 1 calc R U . . .
C102 C 0.3376(13) 0.7348(14) 1.0778(4) 0.056(4) Uani 1 1 d . . . . .
C103 C 0.3868(11) 0.6160(14) 1.0785(4) 0.050(3) Uani 1 1 d . . . . .
H103 H 0.375424 0.557868 1.096681 0.059 Uiso 1 1 calc R U . . .
C104 C 0.4513(11) 0.5842(13) 1.0529(4) 0.053(3) Uani 1 1 d . . . . .
H104 H 0.486694 0.505930 1.053776 0.063 Uiso 1 1 calc R U . . .
C105 C 0.1651(13) 0.9255(14) 1.1297(5) 0.065(4) Uani 1 1 d . . . . .
O4 O 1.0214(9) 0.7456(9) 0.9995(3) 0.066(3) Uani 1 1 d . . . . .
N7 N 1.4733(10) 0.4256(12) 0.8277(4) 0.061(3) Uani 1 1 d . . . . .
N8 N 0.6161(13) 0.3909(13) 1.1497(4) 0.073(4) Uani 1 1 d . . . . .
C106 C 1.5243(13) 0.5244(15) 0.8110(4) 0.057(4) Uani 1 1 d . . . . .
C107 C 1.6093(14) 0.4715(17) 0.7956(5) 0.065(4) Uani 1 1 d . . . . .
C108 C 1.6130(13) 0.3398(14) 0.8025(5) 0.053(3) Uani 1 1 d . . . . .
C109 C 1.5234(13) 0.3160(15) 0.8215(4) 0.054(3) Uani 1 1 d . . . . .
C110 C 1.4945(15) 0.1970(15) 0.8301(5) 0.067(4) Uani 1 1 d . . . . .
H110 H 1.434926 0.182261 0.842642 0.080 Uiso 1 1 calc R U . . .
C111 C 1.5566(16) 0.0992(18) 0.8196(5) 0.080(5) Uani 1 1 d . . . . .
H111 H 1.538295 0.016453 0.824893 0.096 Uiso 1 1 calc R U . . .
C112 C 1.6456(17) 0.1205(19) 0.8013(6) 0.086(6) Uani 1 1 d . . . . .
H112 H 1.688536 0.052979 0.795262 0.104 Uiso 1 1 calc R U . . .
C113 C 1.6696(16) 0.2374(17) 0.7923(5) 0.072(4) Uani 1 1 d . . . . .
H113 H 1.726768 0.250353 0.778561 0.086 Uiso 1 1 calc R U . . .
C114 C 1.6691(13) 0.5471(17) 0.7759(5) 0.067(4) Uani 1 1 d . . . . .
H114 H 1.725336 0.511698 0.764700 0.080 Uiso 1 1 calc R U . . .
C115 C 1.6483(16) 0.6758(16) 0.7723(5) 0.072(5) Uani 1 1 d . . . . .
H115 H 1.689605 0.728198 0.759135 0.086 Uiso 1 1 calc R U . . .
C116 C 1.5647(15) 0.7211(18) 0.7888(4) 0.067(4) Uani 1 1 d . . . . .
H116 H 1.548994 0.807278 0.786925 0.080 Uiso 1 1 calc R U . . .
C117 C 1.5028(14) 0.6477(15) 0.8079(5) 0.063(4) Uani 1 1 d . . . . .
H117 H 1.445719 0.682921 0.818711 0.076 Uiso 1 1 calc R U . . .
C118 C 1.3973(11) 0.4461(17) 0.8510(5) 0.060(4) Uani 1 1 d . . . . .
C119 C 1.4103(12) 0.3936(15) 0.8862(5) 0.059(4) Uani 1 1 d . . . . .
H119 H 1.466689 0.335091 0.893760 0.071 Uiso 1 1 calc R U . . .
C120 C 1.3401(13) 0.4284(15) 0.9096(5) 0.063(4) Uani 1 1 d . . . . .
H120 H 1.351652 0.394029 0.933499 0.076 Uiso 1 1 calc R U . . .
C121 C 1.2543(11) 0.5097(12) 0.9006(5) 0.049(3) Uani 1 1 d . . . . .
C122 C 1.2398(11) 0.5598(16) 0.8649(5) 0.061(4) Uani 1 1 d . . . . .
H122 H 1.181652 0.616199 0.857446 0.073 Uiso 1 1 calc R U . . .
C123 C 1.3084(11) 0.5284(16) 0.8406(5) 0.061(4) Uani 1 1 d . . . . .
H123 H 1.295971 0.562197 0.816617 0.074 Uiso 1 1 calc R U . . .
C124 C 1.1869(12) 0.5592(14) 0.9267(5) 0.055(3) Uani 1 1 d . . . . .
C125 C 1.0843(12) 0.6111(14) 0.9151(5) 0.058(4) Uani 1 1 d . . . . .
H125 H 1.054579 0.611490 0.889855 0.070 Uiso 1 1 calc R U . . .
C126 C 1.0250(13) 0.6621(13) 0.9399(5) 0.055(3) Uani 1 1 d . . . . .
H126 H 0.954250 0.694698 0.931542 0.066 Uiso 1 1 calc R U . . .
C127 C 1.0674(13) 0.6663(14) 0.9768(5) 0.056(3) Uani 1 1 d . . . . .
C128 C 1.1682(13) 0.6126(14) 0.9891(5) 0.064(4) Uani 1 1 d . . . . .
H128 H 1.198503 0.614067 1.014289 0.077 Uiso 1 1 calc R U . . .
C129 C 1.2237(11) 0.5574(12) 0.9645(4) 0.050(3) Uani 1 1 d . . . . .
H129 H 1.290207 0.515869 0.973454 0.060 Uiso 1 1 calc R U . . .
C130 C 0.9653(13) 0.6980(13) 1.0250(5) 0.058(4) Uani 1 1 d . . . . .
C131 C 0.9173(11) 0.5831(12) 1.0229(5) 0.049(3) Uani 1 1 d . . . . .
H131 H 0.928645 0.528408 1.003795 0.059 Uiso 1 1 calc R U . . .
C132 C 0.8509(11) 0.5438(13) 1.0486(5) 0.054(3) Uani 1 1 d . . . . .
C133 C 0.8025(12) 0.4290(13) 1.0475(5) 0.055(3) Uani 1 1 d . . . . .
H133 H 0.810418 0.375338 1.027787 0.066 Uiso 1 1 calc R U . . .
C134 C 0.7434(12) 0.3873(14) 1.0731(5) 0.059(4) Uani 1 1 d . . . . .
H134 H 0.713588 0.306055 1.071904 0.070 Uiso 1 1 calc R U . . .
C135 C 0.7284(12) 0.4712(13) 1.1018(5) 0.055(3) Uani 1 1 d . . . . .
C136 C 0.7721(12) 0.5844(12) 1.1030(5) 0.054(3) Uani 1 1 d . . . . .
H136 H 0.759233 0.640654 1.121527 0.065 Uiso 1 1 calc R U . . .
C137 C 0.8383(11) 0.6224(14) 1.0768(5) 0.049(3) Uani 1 1 d . . . . .
C138 C 0.8876(12) 0.7421(14) 1.0782(5) 0.058(4) Uani 1 1 d . . . . .
H138 H 0.878976 0.796865 1.097530 0.069 Uiso 1 1 calc R U . . .
C139 C 0.9455(12) 0.7788(13) 1.0529(5) 0.054(3) Uani 1 1 d . . . . .
H139 H 0.973902 0.860705 1.053784 0.065 Uiso 1 1 calc R U . . .
C140 C 0.6663(15) 0.4269(17) 1.1290(5) 0.071(5) Uani 1 1 d . . . . .

loop_
_atom_site_aniso_label
_atom_site_aniso_U_11
_atom_site_aniso_U_22
_atom_site_aniso_U_33
_atom_site_aniso_U_23
_atom_site_aniso_U_13
_atom_site_aniso_U_12
O1 0.054(6) 0.053(6) 0.103(7) -0.006(5) -0.017(5) 0.002(5)
N1 0.032(5) 0.052(5) 0.089(8) -0.008(5) -0.003(5) -0.004(4)
N2 0.051(8) 0.071(10) 0.125(12) 0.001(9) -0.008(7) 0.009(8)
C1 0.025(5) 0.058(5) 0.093(10) -0.001(6) 0.013(5) 0.004(4)
C2 0.031(6) 0.060(5) 0.078(9) -0.004(6) 0.012(5) 0.000(4)
C3 0.026(6) 0.057(5) 0.093(11) -0.006(6) 0.009(6) -0.003(4)
C4 0.040(7) 0.062(6) 0.102(13) -0.001(7) 0.001(8) -0.008(5)
C5 0.052(8) 0.056(6) 0.101(13) -0.012(8) -0.001(8) -0.009(6)
C6 0.059(8) 0.047(7) 0.107(13) -0.004(8) -0.005(8) -0.007(6)
C7 0.047(8) 0.049(5) 0.094(12) -0.013(6) -0.004(8) -0.002(5)
C8 0.034(6) 0.050(5) 0.094(11) -0.013(6) 0.003(6) -0.002(4)
C9 0.045(7) 0.075(7) 0.085(11) -0.009(7) 0.000(7) 0.013(6)
C10 0.060(9) 0.072(7) 0.074(11) -0.003(7) 0.000(7) 0.022(7)
C11 0.074(9) 0.068(8) 0.068(10) -0.006(7) 0.000(8) 0.010(6)
C12 0.055(8) 0.059(6) 0.082(11) -0.005(7) 0.003(7) -0.001(6)
C13 0.031(6) 0.054(8) 0.084(8) -0.003(6) -0.002(5) -0.007(5)
C14 0.030(6) 0.045(8) 0.089(8) 0.001(6) 0.009(5) 0.004(6)
C15 0.032(6) 0.045(7) 0.086(8) 0.009(6) 0.003(5) 0.013(5)
C16 0.033(6) 0.046(7) 0.076(6) -0.005(6) 0.004(5) 0.006(5)
C17 0.033(7) 0.067(9) 0.076(7) 0.000(6) 0.002(5) -0.010(7)
C18 0.038(7) 0.060(9) 0.078(8) -0.004(7) 0.001(5) -0.011(6)
C19 0.029(6) 0.051(8) 0.075(6) 0.009(6) -0.002(5) 0.009(5)
C20 0.028(6) 0.047(8) 0.081(7) -0.001(6) 0.008(5) 0.016(5)
C21 0.029(7) 0.048(8) 0.094(7) 0.001(6) -0.001(6) 0.014(6)
C22 0.043(7) 0.035(7) 0.090(7) -0.003(6) -0.009(5) 0.009(5)
C23 0.057(8) 0.058(9) 0.079(8) -0.002(7) -0.003(6) 0.000(6)
C24 0.044(8) 0.056(9) 0.074(6) 0.004(6) 0.002(5) 0.001(7)
C25 0.034(7) 0.044(6) 0.086(8) 0.000(5) 0.000(5) -0.006(5)
C26 0.045(8) 0.039(6) 0.081(8) 0.002(5) 0.004(6) -0.011(6)
C27 0.045(8) 0.040(6) 0.073(8) -0.001(5) 0.008(5) -0.006(5)
C28 0.036(7) 0.033(5) 0.096(9) -0.005(5) 0.002(6) -0.012(5)
C29 0.032(7) 0.039(6) 0.101(9) 0.002(6) 0.002(6) -0.015(5)
C30 0.033(7) 0.045(6) 0.111(9) 0.000(6) 0.000(6) -0.008(5)
C31 0.031(7) 0.036(7) 0.122(10) -0.003(6) 0.004(6) -0.005(6)
C32 0.034(7) 0.028(5) 0.118(10) -0.010(6) 0.003(6) -0.010(5)
C33 0.020(6) 0.032(5) 0.095(8) -0.002(5) 0.013(5) -0.010(4)
C34 0.035(7) 0.043(6) 0.096(10) -0.004(6) 0.001(6) -0.008(5)
C35 0.036(7) 0.054(9) 0.116(10) 0.007(8) 0.001(6) -0.009(7)
O2 0.038(5) 0.031(5) 0.126(7) -0.002(5) -0.012(5) 0.012(4)
N3 0.030(5) 0.043(4) 0.094(8) -0.003(5) 0.002(5) 0.005(4)
N4 0.054(9) 0.080(10) 0.104(10) 0.007(8) -0.010(7) -0.023(8)
C36 0.035(6) 0.046(4) 0.077(10) 0.000(5) 0.001(6) 0.001(4)
C37 0.040(8) 0.043(5) 0.113(13) 0.002(7) 0.012(7) -0.001(5)
C38 0.058(8) 0.058(7) 0.099(12) 0.000(8) 0.007(8) -0.015(6)
C39 0.053(8) 0.075(7) 0.092(13) -0.008(8) 0.009(8) -0.015(7)
C40 0.045(8) 0.078(7) 0.078(11) 0.007(7) -0.007(7) -0.005(6)
C41 0.041(6) 0.052(5) 0.095(11) -0.001(6) -0.005(6) 0.007(5)
C42 0.040(6) 0.048(5) 0.115(12) 0.007(6) -0.008(7) 0.010(5)
C43 0.039(6) 0.043(4) 0.089(10) 0.011(6) 0.002(6) 0.002(4)
C44 0.053(8) 0.047(5) 0.089(12) 0.002(6) 0.011(8) -0.002(5)
C45 0.063(9) 0.055(7) 0.113(13) 0.006(8) 0.009(8) 0.007(6)
C46 0.060(8) 0.054(6) 0.119(14) 0.009(8) 0.008(8) 0.014(7)
C47 0.044(8) 0.053(6) 0.111(13) 0.011(7) 0.008(8) 0.017(6)
C48 0.027(5) 0.062(9) 0.082(7) -0.003(6) 0.006(5) 0.009(5)
C49 0.031(6) 0.060(9) 0.084(8) -0.006(7) 0.005(6) 0.008(6)
C50 0.041(7) 0.050(8) 0.089(7) -0.004(6) 0.002(6) 0.010(7)
C51 0.028(6) 0.059(8) 0.087(7) -0.006(6) 0.005(5) 0.012(6)
C52 0.024(5) 0.023(6) 0.096(6) -0.004(6) 0.002(5) 0.001(5)
C53 0.025(6) 0.046(8) 0.103(8) 0.003(7) 0.007(6) 0.004(5)
C54 0.034(7) 0.038(8) 0.115(7) -0.007(7) 0.002(7) 0.017(6)
C55 0.031(7) 0.028(7) 0.114(7) 0.000(6) -0.001(6) 0.015(5)
C56 0.028(6) 0.038(7) 0.104(8) 0.001(7) 0.000(6) 0.007(5)
C57 0.030(6) 0.012(5) 0.098(6) -0.006(6) 0.000(5) 0.001(5)
C58 0.028(6) 0.051(8) 0.089(8) -0.013(7) -0.001(5) 0.009(6)
C59 0.034(7) 0.048(8) 0.090(8) -0.006(6) -0.001(5) 0.012(6)
C60 0.032(7) 0.044(6) 0.094(9) -0.003(5) 0.008(5) 0.002(5)
C61 0.028(7) 0.058(8) 0.110(10) 0.015(7) 0.005(6) -0.012(6)
C62 0.029(7) 0.034(6) 0.107(10) 0.001(6) 0.006(6) 0.004(5)
C63 0.031(7) 0.041(6) 0.078(8) 0.002(5) 0.003(5) 0.000(5)
C64 0.040(8) 0.058(7) 0.073(9) -0.001(6) 0.001(6) -0.007(6)
C65 0.054(8) 0.061(7) 0.074(9) -0.003(6) 0.003(6) -0.012(6)
C66 0.060(10) 0.060(8) 0.090(10) 0.005(7) -0.004(6) -0.016(7)
C67 0.047(8) 0.040(6) 0.086(9) -0.001(6) 0.002(6) 0.001(5)
C68 0.027(7) 0.041(6) 0.085(8) 0.002(5) 0.005(5) 0.006(5)
C69 0.032(7) 0.044(6) 0.093(9) 0.007(6) -0.004(6) 0.003(5)
C70 0.053(9) 0.052(9) 0.088(9) 0.009(7) -0.005(6) -0.011(7)
O3 0.055(7) 0.054(6) 0.093(7) 0.004(5) 0.017(5) 0.006(5)
N5 0.031(6) 0.063(5) 0.074(7) 0.001(5) 0.002(5) -0.002(5)
N6 0.046(9) 0.098(12) 0.121(12) -0.014(9) 0.015(8) 0.016(8)
C71 0.035(8) 0.069(5) 0.062(9) 0.000(6) 0.001(6) 0.001(5)
C72 0.032(8) 0.068(5) 0.082(10) 0.008(7) 0.006(6) 0.004(6)
C73 0.035(8) 0.066(5) 0.087(11) 0.011(7) 0.006(7) 0.004(6)
C74 0.026(7) 0.062(5) 0.074(10) 0.010(6) -0.005(6) -0.001(5)
C75 0.047(10) 0.063(6) 0.089(13) 0.000(7) 0.001(8) -0.006(6)
C76 0.051(9) 0.054(7) 0.096(12) -0.003(8) 0.003(8) -0.003(6)
C77 0.050(9) 0.067(6) 0.083(11) 0.010(8) 0.001(7) -0.001(7)
C78 0.034(8) 0.069(6) 0.096(13) 0.010(7) 0.007(8) 0.002(6)
C79 0.050(10) 0.079(7) 0.083(12) 0.011(8) 0.015(8) 0.016(7)
C80 0.051(10) 0.071(7) 0.086(12) 0.018(7) 0.004(8) 0.026(7)
C81 0.056(10) 0.064(8) 0.090(12) -0.001(8) 0.002(8) 0.002(7)
C82 0.043(9) 0.066(6) 0.087(12) 0.009(7) -0.003(7) 0.009(6)
C83 0.036(7) 0.067(9) 0.068(7) 0.007(6) 0.003(5) -0.001(6)
C84 0.025(7) 0.063(9) 0.079(7) -0.002(6) 0.000(5) -0.002(6)
C85 0.029(7) 0.057(8) 0.072(8) 0.000(6) -0.001(6) 0.005(5)
C86 0.034(7) 0.054(7) 0.065(6) 0.007(6) 0.002(5) 0.002(6)
C87 0.038(8) 0.066(9) 0.065(6) 0.005(6) 0.002(6) 0.003(7)
C88 0.040(7) 0.065(9) 0.056(7) 0.004(6) -0.002(6) 0.000(6)
C89 0.034(6) 0.046(7) 0.066(6) -0.002(6) 0.005(5) 0.005(6)
C90 0.042(8) 0.053(8) 0.067(6) -0.006(6) 0.005(5) 0.004(7)
C91 0.047(7) 0.046(8) 0.076(7) -0.004(6) 0.015(6) 0.013(6)
C92 0.048(7) 0.050(8) 0.083(7) 0.005(6) 0.012(5) 0.007(6)
C93 0.044(8) 0.056(9) 0.086(7) 0.002(7) 0.011(6) 0.003(7)
C94 0.030(6) 0.056(9) 0.075(7) 0.005(6) 0.001(5) 0.008(6)
C95 0.029(8) 0.043(6) 0.081(9) 0.000(5) 0.001(6) -0.007(5)
C96 0.042(8) 0.046(6) 0.068(9) 0.004(6) -0.001(6) 0.001(6)
C97 0.040(9) 0.039(6) 0.062(8) -0.001(5) -0.007(6) -0.001(5)
C98 0.030(8) 0.038(6) 0.105(10) 0.001(6) 0.009(7) -0.006(6)
C99 0.037(9) 0.040(7) 0.112(11) -0.003(6) 0.012(7) 0.001(6)
C100 0.037(9) 0.050(7) 0.101(10) -0.004(6) 0.007(7) -0.003(6)
C101 0.053(10) 0.056(7) 0.062(9) 0.000(6) 0.001(7) 0.008(7)
C102 0.055(10) 0.044(6) 0.069(9) 0.001(5) 0.007(7) 0.000(6)
C103 0.030(8) 0.041(6) 0.073(9) 0.001(5) -0.004(6) -0.005(5)
C104 0.023(7) 0.041(7) 0.092(9) 0.008(6) 0.004(6) 0.000(6)
C105 0.043(9) 0.042(8) 0.108(10) -0.006(7) 0.011(7) -0.004(7)
O4 0.050(6) 0.044(5) 0.108(7) 0.000(5) 0.028(5) 0.003(5)
N7 0.036(6) 0.062(5) 0.084(8) 0.000(6) 0.009(5) 0.007(5)
N8 0.070(10) 0.052(8) 0.099(11) 0.005(7) 0.020(8) -0.007(7)
C106 0.042(8) 0.062(5) 0.065(10) -0.001(6) 0.003(6) 0.004(6)
C107 0.047(9) 0.072(6) 0.075(10) 0.000(7) 0.010(7) 0.011(6)
C108 0.030(7) 0.069(5) 0.055(9) -0.008(6) -0.010(6) 0.008(5)
C109 0.039(8) 0.064(5) 0.053(9) -0.003(6) -0.008(6) 0.008(5)
C110 0.053(10) 0.064(6) 0.080(12) -0.007(7) 0.002(8) 0.002(6)
C111 0.085(12) 0.071(7) 0.085(13) -0.005(9) 0.020(10) 0.011(8)
C112 0.080(12) 0.074(7) 0.108(15) 0.005(10) 0.026(10) 0.023(9)
C113 0.074(11) 0.074(7) 0.068(11) 0.003(8) 0.011(8) 0.024(7)
C114 0.039(9) 0.083(7) 0.073(11) 0.000(8) -0.001(7) -0.001(7)
C115 0.062(11) 0.074(7) 0.076(12) -0.014(7) 0.002(8) -0.013(7)
C116 0.068(11) 0.063(8) 0.065(11) -0.009(7) 0.003(7) -0.012(7)
C117 0.040(9) 0.060(6) 0.084(12) 0.001(7) -0.005(7) 0.003(6)
C118 0.018(6) 0.067(9) 0.095(8) 0.006(7) 0.007(6) 0.007(6)
C119 0.025(7) 0.061(9) 0.090(8) 0.000(7) 0.006(6) 0.008(6)
C120 0.044(8) 0.058(9) 0.087(9) -0.002(7) 0.010(7) 0.018(6)
C121 0.022(6) 0.035(7) 0.088(7) -0.007(5) 0.006(6) -0.003(5)
C122 0.011(6) 0.082(11) 0.088(8) 0.003(7) 0.003(6) 0.007(6)
C123 0.027(7) 0.071(9) 0.084(8) 0.004(7) 0.004(6) 0.012(6)
C124 0.025(6) 0.054(8) 0.085(6) 0.000(7) 0.006(5) 0.008(6)
C125 0.033(6) 0.055(9) 0.084(7) -0.001(7) 0.002(6) 0.013(6)
C126 0.026(7) 0.039(8) 0.101(7) -0.001(7) 0.013(6) 0.001(6)
C127 0.041(7) 0.038(7) 0.093(7) 0.005(6) 0.023(6) 0.000(6)
C128 0.045(7) 0.054(9) 0.092(8) -0.002(7) 0.011(6) 0.002(6)
C129 0.023(7) 0.037(7) 0.088(6) -0.004(6) -0.001(5) -0.007(5)
C130 0.043(9) 0.037(6) 0.095(9) -0.005(5) 0.019(7) 0.000(6)
C131 0.028(7) 0.031(5) 0.088(9) -0.005(5) 0.009(6) 0.008(5)
C132 0.027(7) 0.048(6) 0.087(9) -0.006(5) 0.007(6) -0.004(5)
C133 0.036(8) 0.044(6) 0.082(9) -0.003(6) 0.000(6) -0.003(6)
C134 0.030(8) 0.045(7) 0.099(9) -0.007(6) 0.005(7) -0.013(6)
C135 0.038(8) 0.038(5) 0.089(9) 0.007(5) 0.006(7) 0.004(6)
C136 0.034(8) 0.034(5) 0.095(10) -0.004(6) 0.015(7) 0.011(5)
C137 0.020(7) 0.042(6) 0.085(8) -0.002(5) 0.004(6) 0.007(5)
C138 0.041(9) 0.040(6) 0.090(9) -0.001(6) 0.008(7) 0.003(6)
C139 0.039(8) 0.031(6) 0.091(9) -0.008(5) 0.008(7) -0.002(6)
C140 0.054(10) 0.066(10) 0.093(10) 0.012(8) 0.010(8) -0.002(8)

loop_
_atom_type_symbol
_atom_type_description
_atom_type_scat_dispersion_real
_atom_type_scat_dispersion_imag
_atom_type_scat_source
C C 0.0137 0.0067 'International Tables Vol C Tables 4.2.6.8 and 6.1.1.4'
H H 0.0000 0.0000 'International Tables Vol C Tables 4.2.6.8 and 6.1.1.4'
N N 0.0241 0.0134 'International Tables Vol C Tables 4.2.6.8 and 6.1.1.4'
O O 0.0389 0.0241 'International Tables Vol C Tables 4.2.6.8 and 6.1.1.4'

loop_
_geom_angle_atom_site_label_1
_geom_angle_atom_site_label_2
_geom_angle_atom_site_label_3
_geom_angle
_geom_angle_site_symmetry_1
_geom_angle_site_symmetry_3
_geom_angle_publ_flag
C25 O1 C22 119.0(11) . . ?
C1 N1 C13 124.0(13) . . ?
C8 N1 C1 109.3(12) . . ?
C8 N1 C13 126.1(13) . . ?
N1 C1 C2 106.7(13) . . ?
C12 C1 N1 129.8(15) . . ?
C12 C1 C2 123.4(15) . . ?
C3 C2 C1 106.9(14) . . ?
C9 C2 C1 116.7(15) . . ?
C9 C2 C3 136.3(16) . . ?
C2 C3 C4 132.5(15) . . ?
C8 C3 C2 108.7(14) . . ?
C8 C3 C4 118.4(15) . . ?
C3 C4 H4 120.4 . . ?
C5 C4 C3 119.3(16) . . ?
C5 C4 H4 120.4 . . ?
C4 C5 H5 118.7 . . ?
C4 C5 C6 122.5(17) . . ?
C6 C5 H5 118.7 . . ?
C5 C6 H6 119.5 . . ?
C5 C6 C7 121.0(16) . . ?
C7 C6 H6 119.5 . . ?
C6 C7 H7 121.5 . . ?
C6 C7 C8 117.0(16) . . ?
C8 C7 H7 121.5 . . ?
N1 C8 C3 108.3(14) . . ?
N1 C8 C7 130.3(15) . . ?
C3 C8 C7 121.1(15) . . ?
C2 C9 H9 119.3 . . ?
C10 C9 C2 121.4(18) . . ?
C10 C9 H9 119.3 . . ?
C9 C10 H10 119.3 . . ?
C9 C10 C11 121.4(18) . . ?
C11 C10 H10 119.3 . . ?
C10 C11 H11 119.1 . . ?
C12 C11 C10 121.7(19) . . ?
C12 C11 H11 119.1 . . ?
C1 C12 C11 115.1(17) . . ?
C1 C12 H12 122.5 . . ?
C11 C12 H12 122.5 . . ?
C14 C13 N1 120.0(14) . . ?
C18 C13 N1 119.9(15) . . ?
C18 C13 C14 120.1(15) . . ?
C13 C14 H14 120.2 . . ?
C15 C14 C13 119.6(14) . . ?
C15 C14 H14 120.2 . . ?
C14 C15 H15 120.1 . . ?
C14 C15 C16 119.9(15) . . ?
C16 C15 H15 120.1 . . ?
C15 C16 C19 119.5(14) . . ?
C17 C16 C15 116.8(14) . . ?
C17 C16 C19 123.7(14) . . ?
C16 C17 H17 117.7 . . ?
C16 C17 C18 124.6(15) . . ?
C18 C17 H17 117.7 . . ?
C13 C18 C17 118.7(16) . . ?
C13 C18 H18 120.6 . . ?
C17 C18 H18 120.6 . . ?
C20 C19 C16 119.9(14) . . ?
C24 C19 C16 121.6(14) . . ?
C24 C19 C20 117.6(14) . . ?
C19 C20 H20 120.3 . . ?
C21 C20 C19 119.5(16) . . ?
C21 C20 H20 120.3 . . ?
C20 C21 H21 119.3 . . ?
C22 C21 C20 121.3(17) . . ?
C22 C21 H21 119.3 . . ?
C21 C22 O1 117.9(16) . . ?
C21 C22 C23 122.1(17) . . ?
C23 C22 O1 117.9(16) . . ?
C22 C23 H23 120.6 . . ?
C22 C23 C24 118.8(17) . . ?
C24 C23 H23 120.6 . . ?
C19 C24 H24 119.8 . . ?
C23 C24 C19 120.3(15) . . ?
C23 C24 H24 119.8 . . ?
O1 C25 C26 113.9(13) . . ?
C34 C25 O1 124.0(15) . . ?
C34 C25 C26 121.7(15) . . ?
C25 C26 H26 120.4 . . ?
C27 C26 C25 119.1(14) . . ?
C27 C26 H26 120.4 . . ?
C26 C27 H27 119.5 . . ?
C26 C27 C28 121.0(15) . . ?
C28 C27 H27 119.5 . . ?
C27 C28 C29 122.0(15) . . ?
C27 C28 C33 119.0(14) . . ?
C29 C28 C33 118.6(13) . . ?
C28 C29 H29 119.6 . . ?
C30 C29 C28 120.8(15) . . ?
C30 C29 H29 119.6 . . ?
C29 C30 C31 118.8(16) . . ?
C29 C30 C35 122.5(16) . . ?
C31 C30 C35 118.6(15) . . ?
C30 C31 H31 118.9 . . ?
C32 C31 C30 122.3(15) . . ?
C32 C31 H31 118.9 . . ?
C31 C32 H32 119.6 . . ?
C31 C32 C33 120.9(16) . . ?
C33 C32 H32 119.6 . . ?
C28 C33 C34 118.7(13) . . ?
C32 C33 C28 118.2(14) . . ?
C32 C33 C34 122.9(15) . . ?
C25 C34 C33 120.0(15) . . ?
C25 C34 H34 120.0 . . ?
C33 C34 H34 120.0 . . ?
N2 C35 C30 177(2) . . ?
C60 O2 C55 122.5(11) . . ?
C43 N3 C36 105.9(12) . . ?
C48 N3 C36 125.8(13) . . ?
C48 N3 C43 127.7(13) . . ?
C37 C36 N3 129.2(15) . . ?
C37 C36 C41 120.8(15) . . ?
C41 C36 N3 110.1(13) . . ?
C36 C37 H37 121.1 . . ?
C38 C37 C36 117.7(17) . . ?
C38 C37 H37 121.1 . . ?
C37 C38 H38 118.0 . . ?
C37 C38 C39 124.0(18) . . ?
C39 C38 H38 118.0 . . ?
C38 C39 H39 121.2 . . ?
C38 C39 C40 117.7(18) . . ?
C40 C39 H39 121.2 . . ?
C39 C40 H40 120.8 . . ?
C41 C40 C39 118.5(17) . . ?
C41 C40 H40 120.8 . . ?
C36 C41 C42 107.4(14) . . ?
C40 C41 C36 121.3(15) . . ?
C40 C41 C42 131.4(15) . . ?
C43 C42 C41 104.4(13) . . ?
C47 C42 C41 131.6(16) . . ?
C47 C42 C43 123.9(16) . . ?
C42 C43 N3 112.2(14) . . ?
C42 C43 C44 119.8(15) . . ?
C44 C43 N3 128.0(14) . . ?
C43 C44 H44 121.2 . . ?
C45 C44 C43 117.5(17) . . ?
C45 C44 H44 121.2 . . ?
C44 C45 H45 119.1 . . ?
C44 C45 C46 121.8(18) . . ?
C46 C45 H45 119.1 . . ?
C45 C46 H46 120.1 . . ?
C45 C46 C47 119.8(17) . . ?
C47 C46 H46 120.1 . . ?
C42 C47 C46 117.1(17) . . ?
C42 C47 H47 121.5 . . ?
C46 C47 H47 121.5 . . ?
C49 C48 N3 118.8(15) . . ?
C59 C48 N3 123.0(14) . . ?
C59 C48 C49 117.8(15) . . ?
C48 C49 H49 119.3 . . ?
C48 C49 C50 121.5(17) . . ?
C50 C49 H49 119.3 . . ?
C49 C50 H50 119.9 . . ?
C49 C50 C51 120.1(15) . . ?
C51 C50 H50 119.9 . . ?
C50 C51 C52 120.2(14) . . ?
C58 C51 C50 116.2(15) . . ?
C58 C51 C52 123.7(16) . . ?
C53 C52 C51 121.5(16) . . ?
C53 C52 C57 116.3(14) . . ?
C57 C52 C51 122.2(14) . . ?
C52 C53 H53 119.5 . . ?
C52 C53 C54 121.1(17) . . ?
C54 C53 H53 119.5 . . ?
C53 C54 H54 119.4 . . ?
C55 C54 C53 121.1(16) . . ?
C55 C54 H54 119.4 . . ?
O2 C55 C56 118.4(17) . . ?
C54 C55 O2 121.1(14) . . ?
C54 C55 C56 120.1(15) . . ?
C55 C56 H56 121.1 . . ?
C57 C56 C55 117.8(16) . . ?
C57 C56 H56 121.1 . . ?
C52 C57 C56 122.8(14) . . ?
C52 C57 H57 118.6 . . ?
C56 C57 H57 118.6 . . ?
C51 C58 H58 119.0 . . ?
C59 C58 C51 121.9(16) . . ?
C59 C58 H58 119.0 . . ?
C48 C59 C58 122.3(15) . . ?
C48 C59 H59 118.8 . . ?
C58 C59 H59 118.8 . . ?
O2 C60 C61 115.0(14) . . ?
C69 C60 O2 122.9(15) . . ?
C69 C60 C61 121.9(15) . . ?
C60 C61 H61 120.1 . . ?
C62 C61 C60 119.8(15) . . ?
C62 C61 H61 120.1 . . ?
C61 C62 H62 119.1 . . ?
C61 C62 C63 121.7(16) . . ?
C63 C62 H62 119.1 . . ?
C64 C63 C62 122.5(15) . . ?
C64 C63 C68 119.6(14) . . ?
C68 C63 C62 117.9(13) . . ?
C63 C64 H64 119.5 . . ?
C65 C64 C63 120.9(15) . . ?
C65 C64 H64 119.5 . . ?
C64 C65 C66 119.1(15) . . ?
C64 C65 C70 121.9(16) . . ?
C70 C65 C66 118.8(15) . . ?
C65 C66 H66 119.9 . . ?
C67 C66 C65 120.2(15) . . ?
C67 C66 H66 119.9 . . ?
C66 C67 H67 120.0 . . ?
C66 C67 C68 120.0(15) . . ?
C68 C67 H67 120.0 . . ?
C63 C68 C67 120.1(14) . . ?
C63 C68 C69 119.8(13) . . ?
C69 C68 C67 120.1(14) . . ?
C60 C69 C68 118.8(15) . . ?
C60 C69 H69 120.6 . . ?
C68 C69 H69 120.6 . . ?
N4 C70 C65 176.8(19) . . ?
C95 O3 C92 119.0(12) . . ?
C71 N5 C83 122.6(13) . . ?
C74 N5 C71 109.7(13) . . ?
C74 N5 C83 127.0(14) . . ?
C72 C71 N5 106.5(14) . . ?
C82 C71 N5 130.7(16) . . ?
C82 C71 C72 122.7(16) . . ?
C71 C72 C73 108.8(15) . . ?
C71 C72 C79 118.5(16) . . ?
C73 C72 C79 132.2(16) . . ?
C72 C73 C74 107.2(15) . . ?
C78 C73 C72 133.3(16) . . ?
C78 C73 C74 119.0(16) . . ?
N5 C74 C73 107.5(15) . . ?
N5 C74 C75 130.8(15) . . ?
C75 C74 C73 121.2(16) . . ?
C74 C75 H75 121.1 . . ?
C76 C75 C74 117.9(17) . . ?
C76 C75 H75 121.1 . . ?
C75 C76 H76 120.1 . . ?
C75 C76 C77 119.8(16) . . ?
C77 C76 H76 120.1 . . ?
C76 C77 H77 117.8 . . ?
C78 C77 C76 124.4(18) . . ?
C78 C77 H77 117.8 . . ?
C73 C78 H78 121.6 . . ?
C77 C78 C73 116.9(16) . . ?
C77 C78 H78 121.6 . . ?
C72 C79 H79 122.0 . . ?
C80 C79 C72 116.0(18) . . ?
C80 C79 H79 122.0 . . ?
C79 C80 H80 116.9 . . ?
C79 C80 C81 126(2) . . ?
C81 C80 H80 116.9 . . ?
C80 C81 H81 120.4 . . ?
C80 C81 C82 119.2(18) . . ?
C82 C81 H81 120.4 . . ?
C71 C82 H82 121.4 . . ?
C81 C82 C71 117.2(18) . . ?
C81 C82 H82 121.4 . . ?
C84 C83 N5 120.3(15) . . ?
C84 C83 C88 119.8(16) . . ?
C88 C83 N5 119.7(16) . . ?
C83 C84 H84 119.7 . . ?
C83 C84 C85 120.6(15) . . ?
C85 C84 H84 119.7 . . ?
C84 C85 H85 119.7 . . ?
C84 C85 C86 120.6(15) . . ?
C86 C85 H85 119.7 . . ?
C85 C86 C89 122.7(15) . . ?
C87 C86 C85 115.6(15) . . ?
C87 C86 C89 121.7(15) . . ?
C86 C87 H87 117.5 . . ?
C86 C87 C88 125.0(17) . . ?
C88 C87 H87 117.5 . . ?
C83 C88 H88 121.0 . . ?
C87 C88 C83 118.0(16) . . ?
C87 C88 H88 121.0 . . ?
C90 C89 C86 120.2(15) . . ?
C94 C89 C86 120.9(15) . . ?
C94 C89 C90 118.6(15) . . ?
C89 C90 H90 119.0 . . ?
C89 C90 C91 122.0(16) . . ?
C91 C90 H90 119.0 . . ?
C90 C91 H91 121.3 . . ?
C92 C91 C90 117.4(17) . . ?
C92 C91 H91 121.3 . . ?
C91 C92 O3 119.2(16) . . ?
C91 C92 C93 122.9(17) . . ?
C93 C92 O3 117.0(15) . . ?
C92 C93 H93 120.7 . . ?
C92 C93 C94 118.6(16) . . ?
C94 C93 H93 120.7 . . ?
C89 C94 C93 120.3(16) . . ?
C89 C94 H94 119.9 . . ?
C93 C94 H94 119.9 . . ?
O3 C95 C104 110.2(13) . . ?
C96 C95 O3 125.1(16) . . ?
C96 C95 C104 124.6(16) . . ?
C95 C96 H96 121.1 . . ?
C95 C96 C97 117.9(15) . . ?
C97 C96 H96 121.1 . . ?
C96 C97 C98 121.5(15) . . ?
C96 C97 C102 120.2(13) . . ?
C98 C97 C102 118.3(15) . . ?
C97 C98 H98 119.7 . . ?
C99 C98 C97 120.7(16) . . ?
C99 C98 H98 119.7 . . ?
C98 C99 H99 120.1 . . ?
C98 C99 C100 119.8(15) . . ?
C100 C99 H99 120.1 . . ?
C99 C100 C101 121.1(16) . . ?
C99 C100 C105 119.4(15) . . ?
C101 C100 C105 119.5(16) . . ?
C100 C101 H101 119.9 . . ?
C102 C101 C100 120.2(16) . . ?
C102 C101 H101 119.9 . . ?
C101 C102 C97 119.8(15) . . ?
C101 C102 C103 121.7(15) . . ?
C103 C102 C97 118.5(14) . . ?
C102 C103 H103 119.7 . . ?
C104 C103 C102 120.5(15) . . ?
C104 C103 H103 119.7 . . ?
C95 C104 H104 120.9 . . ?
C103 C104 C95 118.3(14) . . ?
C103 C104 H104 120.9 . . ?
N6 C105 C100 176.6(19) . . ?
C130 O4 C127 119.8(11) . . ?
C109 N7 C106 109.0(13) . . ?
C109 N7 C118 127.5(15) . . ?
C118 N7 C106 122.7(14) . . ?
C107 C106 N7 106.8(14) . . ?
C117 C106 N7 132.3(16) . . ?
C117 C106 C107 120.9(17) . . ?
C106 C107 C108 109.3(16) . . ?
C114 C107 C106 118.6(16) . . ?
C114 C107 C108 132.0(16) . . ?
C109 C108 C107 105.1(14) . . ?
C113 C108 C107 137.1(17) . . ?
C113 C108 C109 117.3(16) . . ?
N7 C109 C108 109.6(14) . . ?
N7 C109 C110 128.3(16) . . ?
C110 C109 C108 122.0(15) . . ?
C109 C110 H110 121.3 . . ?
C109 C110 C111 117.3(18) . . ?
C111 C110 H110 121.3 . . ?
C110 C111 H111 119.2 . . ?
C110 C111 C112 121.6(19) . . ?
C112 C111 H111 119.2 . . ?
C111 C112 H112 120.2 . . ?
C113 C112 C111 119.6(19) . . ?
C113 C112 H112 120.2 . . ?
C108 C113 H113 119.0 . . ?
C112 C113 C108 122.1(18) . . ?
C112 C113 H113 119.0 . . ?
C107 C114 H114 119.3 . . ?
C107 C114 C115 121.5(18) . . ?
C115 C114 H114 119.3 . . ?
C114 C115 H115 121.8 . . ?
C116 C115 C114 116.4(19) . . ?
C116 C115 H115 121.8 . . ?
C115 C116 H116 118.3 . . ?
C115 C116 C117 123.3(19) . . ?
C117 C116 H116 118.3 . . ?
C106 C117 C116 119.3(18) . . ?
C106 C117 H117 120.4 . . ?
C116 C117 H117 120.4 . . ?
N7 C118 C119 121.7(14) . . ?
N7 C118 C123 120.1(16) . . ?
C119 C118 C123 118.0(15) . . ?
C118 C119 H119 120.4 . . ?
C120 C119 C118 119.2(15) . . ?
C120 C119 H119 120.4 . . ?
C119 C120 H120 117.9 . . ?
C121 C120 C119 124.3(17) . . ?
C121 C120 H120 117.9 . . ?
C120 C121 C122 116.4(14) . . ?
C120 C121 C124 124.7(16) . . ?
C122 C121 C124 118.5(13) . . ?
C121 C122 H122 119.3 . . ?
C123 C122 C121 121.5(15) . . ?
C123 C122 H122 119.3 . . ?
C118 C123 H123 119.7 . . ?
C122 C123 C118 120.6(16) . . ?
C122 C123 H123 119.7 . . ?
C125 C124 C121 122.1(16) . . ?
C125 C124 C129 116.3(15) . . ?
C129 C124 C121 121.6(13) . . ?
C124 C125 H125 119.5 . . ?
C126 C125 C124 121.0(16) . . ?
C126 C125 H125 119.5 . . ?
C125 C126 H126 119.5 . . ?
C127 C126 C125 121.0(15) . . ?
C127 C126 H126 119.5 . . ?
O4 C127 C128 119.9(17) . . ?
C126 C127 O4 119.5(15) . . ?
C126 C127 C128 119.1(16) . . ?
C127 C128 H128 120.3 . . ?
C129 C128 C127 119.4(17) . . ?
C129 C128 H128 120.3 . . ?
C124 C129 H129 118.5 . . ?
C128 C129 C124 123.1(15) . . ?
C128 C129 H129 118.5 . . ?
O4 C130 C131 124.4(15) . . ?
O4 C130 C139 116.7(13) . . ?
C131 C130 C139 118.4(15) . . ?
C130 C131 H131 119.2 . . ?
C130 C131 C132 121.6(14) . . ?
C132 C131 H131 119.2 . . ?
C133 C132 C131 123.2(15) . . ?
C133 C132 C137 118.2(15) . . ?
C137 C132 C131 118.5(14) . . ?
C132 C133 H133 118.1 . . ?
C134 C133 C132 123.8(16) . . ?
C134 C133 H133 118.1 . . ?
C133 C134 H134 121.3 . . ?
C133 C134 C135 117.4(14) . . ?
C135 C134 H134 121.3 . . ?
C134 C135 C140 117.4(14) . . ?
C136 C135 C134 120.0(16) . . ?
C136 C135 C140 122.6(16) . . ?
C135 C136 H136 119.5 . . ?
C135 C136 C137 121.0(15) . . ?
C137 C136 H136 119.5 . . ?
C132 C137 C136 119.4(14) . . ?
C132 C137 C138 118.8(14) . . ?
C138 C137 C136 121.7(14) . . ?
C137 C138 H138 119.2 . . ?
C139 C138 C137 121.5(15) . . ?
C139 C138 H138 119.3 . . ?
C130 C139 H139 119.5 . . ?
C138 C139 C130 121.0(14) . . ?
C138 C139 H139 119.5 . . ?
N8 C140 C135 178(2) . . ?

loop_
_geom_bond_atom_site_label_1
_geom_bond_atom_site_label_2
_geom_bond_distance
_geom_bond_site_symmetry_2
_geom_bond_publ_flag
O1 C22 1.407(19) . ?
O1 C25 1.385(19) . ?
N1 C1 1.399(19) . ?
N1 C8 1.392(18) . ?
N1 C13 1.442(19) . ?
N2 C35 1.15(2) . ?
C1 C2 1.45(2) . ?
C1 C12 1.38(2) . ?
C2 C3 1.41(2) . ?
C2 C9 1.37(2) . ?
C3 C4 1.43(2) . ?
C3 C8 1.40(2) . ?
C4 H4 0.9500 . ?
C4 C5 1.35(2) . ?
C5 H5 0.9500 . ?
C5 C6 1.37(2) . ?
C6 H6 0.9500 . ?
C6 C7 1.41(2) . ?
C7 H7 0.9500 . ?
C7 C8 1.42(2) . ?
C9 H9 0.9500 . ?
C9 C10 1.33(2) . ?
C10 H10 0.9500 . ?
C10 C11 1.40(3) . ?
C11 H11 0.9500 . ?
C11 C12 1.39(2) . ?
C12 H12 0.9500 . ?
C13 C14 1.41(2) . ?
C13 C18 1.36(2) . ?
C14 H14 0.9500 . ?
C14 C15 1.41(2) . ?
C15 H15 0.9500 . ?
C15 C16 1.42(2) . ?
C16 C17 1.37(2) . ?
C16 C19 1.47(2) . ?
C17 H17 0.9500 . ?
C17 C18 1.38(2) . ?
C18 H18 0.9500 . ?
C19 C20 1.43(2) . ?
C19 C24 1.42(2) . ?
C20 H20 0.9500 . ?
C20 C21 1.39(2) . ?
C21 H21 0.9500 . ?
C21 C22 1.34(2) . ?
C22 C23 1.38(2) . ?
C23 H23 0.9500 . ?
C23 C24 1.40(2) . ?
C24 H24 0.9500 . ?
C25 C26 1.41(2) . ?
C25 C34 1.36(2) . ?
C26 H26 0.9500 . ?
C26 C27 1.38(2) . ?
C27 H27 0.9500 . ?
C27 C28 1.41(2) . ?
C28 C29 1.42(2) . ?
C28 C33 1.43(2) . ?
C29 H29 0.9500 . ?
C29 C30 1.36(2) . ?
C30 C31 1.40(2) . ?
C30 C35 1.40(2) . ?
C31 H31 0.9500 . ?
C31 C32 1.34(2) . ?
C32 H32 0.9500 . ?
C32 C33 1.394(19) . ?
C33 C34 1.43(2) . ?
C34 H34 0.9500 . ?
O2 C55 1.389(18) . ?
O2 C60 1.372(19) . ?
N3 C36 1.424(18) . ?
N3 C43 1.420(18) . ?
N3 C48 1.414(19) . ?
N4 C70 1.148(19) . ?
C36 C37 1.377(19) . ?
C36 C41 1.39(2) . ?
C37 H37 0.9500 . ?
C37 C38 1.37(2) . ?
C38 H38 0.9500 . ?
C38 C39 1.37(2) . ?
C39 H39 0.9500 . ?
C39 C40 1.43(2) . ?
C40 H40 0.9500 . ?
C40 C41 1.37(2) . ?
C41 C42 1.51(2) . ?
C42 C43 1.39(2) . ?
C42 C47 1.34(2) . ?
C43 C44 1.40(2) . ?
C44 H44 0.9500 . ?
C44 C45 1.37(2) . ?
C45 H45 0.9500 . ?
C45 C46 1.40(3) . ?
C46 H46 0.9500 . ?
C46 C47 1.42(3) . ?
C47 H47 0.9500 . ?
C48 C49 1.37(2) . ?
C48 C59 1.35(2) . ?
C49 H49 0.9500 . ?
C49 C50 1.39(2) . ?
C50 H50 0.9500 . ?
C50 C51 1.41(2) . ?
C51 C52 1.46(2) . ?
C51 C58 1.38(2) . ?
C52 C53 1.390(19) . ?
C52 C57 1.40(2) . ?
C53 H53 0.9500 . ?
C53 C54 1.39(2) . ?
C54 H54 0.9500 . ?
C54 C55 1.35(2) . ?
C55 C56 1.40(2) . ?
C56 H56 0.9500 . ?
C56 C57 1.40(2) . ?
C57 H57 0.9500 . ?
C58 H58 0.9500 . ?
C58 C59 1.36(2) . ?
C59 H59 0.9500 . ?
C60 C61 1.41(2) . ?
C60 C69 1.37(2) . ?
C61 H61 0.9500 . ?
C61 C62 1.33(2) . ?
C62 H62 0.9500 . ?
C62 C63 1.44(2) . ?
C63 C64 1.42(2) . ?
C63 C68 1.42(2) . ?
C64 H64 0.9500 . ?
C64 C65 1.39(2) . ?
C65 C66 1.48(2) . ?
C65 C70 1.42(2) . ?
C66 H66 0.9500 . ?
C66 C67 1.37(2) . ?
C67 H67 0.9500 . ?
C67 C68 1.440(19) . ?
C68 C69 1.43(2) . ?
C69 H69 0.9500 . ?
O3 C92 1.42(2) . ?
O3 C95 1.397(19) . ?
N5 C71 1.421(19) . ?
N5 C74 1.386(19) . ?
N5 C83 1.46(2) . ?
N6 C105 1.18(2) . ?
C71 C72 1.40(2) . ?
C71 C82 1.39(2) . ?
C72 C73 1.42(2) . ?
C72 C79 1.43(2) . ?
C73 C74 1.43(2) . ?
C73 C78 1.40(2) . ?
C74 C75 1.40(2) . ?
C75 H75 0.9500 . ?
C75 C76 1.36(2) . ?
C76 H76 0.9500 . ?
C76 C77 1.39(2) . ?
C77 H77 0.9500 . ?
C77 C78 1.36(3) . ?
C78 H78 0.9500 . ?
C79 H79 0.9500 . ?
C79 C80 1.34(2) . ?
C80 H80 0.9500 . ?
C80 C81 1.37(2) . ?
C81 H81 0.9500 . ?
C81 C82 1.39(2) . ?
C82 H82 0.9500 . ?
C83 C84 1.38(2) . ?
C83 C88 1.39(2) . ?
C84 H84 0.9500 . ?
C84 C85 1.383(19) . ?
C85 H85 0.9500 . ?
C85 C86 1.43(2) . ?
C86 C87 1.36(2) . ?
C86 C89 1.50(2) . ?
C87 H87 0.9500 . ?
C87 C88 1.38(2) . ?
C88 H88 0.9500 . ?
C89 C90 1.39(2) . ?
C89 C94 1.38(2) . ?
C90 H90 0.9500 . ?
C90 C91 1.40(2) . ?
C91 H91 0.9500 . ?
C91 C92 1.36(2) . ?
C92 C93 1.38(2) . ?
C93 H93 0.9500 . ?
C93 C94 1.40(2) . ?
C94 H94 0.9500 . ?
C95 C96 1.35(2) . ?
C95 C104 1.42(2) . ?
C96 H96 0.9500 . ?
C96 C97 1.41(2) . ?
C97 C98 1.429(19) . ?
C97 C102 1.46(2) . ?
C98 H98 0.9500 . ?
C98 C99 1.40(2) . ?
C99 H99 0.9500 . ?
C99 C100 1.40(2) . ?
C100 C101 1.41(2) . ?
C100 C105 1.44(2) . ?
C101 H101 0.9500 . ?
C101 C102 1.38(2) . ?
C102 C103 1.42(2) . ?
C103 H103 0.9500 . ?
C103 C104 1.38(2) . ?
C104 H104 0.9500 . ?
O4 C127 1.387(19) . ?
O4 C130 1.367(19) . ?
N7 C106 1.43(2) . ?
N7 C109 1.372(19) . ?
N7 C118 1.40(2) . ?
N8 C140 1.13(2) . ?
C106 C107 1.40(2) . ?
C106 C117 1.36(2) . ?
C107 C108 1.44(2) . ?
C107 C114 1.39(2) . ?
C108 C109 1.44(2) . ?
C108 C113 1.40(2) . ?
C109 C110 1.38(2) . ?
C110 H110 0.9500 . ?
C110 C111 1.40(2) . ?
C111 H111 0.9500 . ?
C111 C112 1.41(3) . ?
C112 H112 0.9500 . ?
C112 C113 1.35(3) . ?
C113 H113 0.9500 . ?
C114 H114 0.9500 . ?
C114 C115 1.41(2) . ?
C115 H115 0.9500 . ?
C115 C116 1.38(2) . ?
C116 H116 0.9500 . ?
C116 C117 1.38(2) . ?
C117 H117 0.9500 . ?
C118 C119 1.41(2) . ?
C118 C123 1.42(2) . ?
C119 H119 0.9500 . ?
C119 C120 1.38(2) . ?
C120 H120 0.9500 . ?
C120 C121 1.38(2) . ?
C121 C122 1.42(2) . ?
C121 C124 1.48(2) . ?
C122 H122 0.9500 . ?
C122 C123 1.38(2) . ?
C123 H123 0.9500 . ?
C124 C125 1.39(2) . ?
C124 C129 1.40(2) . ?
C125 H125 0.9500 . ?
C125 C126 1.39(2) . ?
C126 H126 0.9500 . ?
C126 C127 1.38(2) . ?
C127 C128 1.39(2) . ?
C128 H128 0.9500 . ?
C128 C129 1.37(2) . ?
C129 H129 0.9500 . ?
C130 C131 1.372(19) . ?
C130 C139 1.41(2) . ?
C131 H131 0.9500 . ?
C131 C132 1.42(2) . ?
C132 C133 1.37(2) . ?
C132 C137 1.38(2) . ?
C133 H133 0.9500 . ?
C133 C134 1.37(2) . ?
C134 H134 0.9500 . ?
C134 C135 1.43(2) . ?
C135 C136 1.335(19) . ?
C135 C140 1.45(2) . ?
C136 H136 0.9500 . ?
C136 C137 1.43(2) . ?
C137 C138 1.43(2) . ?
C138 H138 0.9500 . ?
C138 C139 1.33(2) . ?
C139 H139 0.9500 . ?

loop_
_geom_torsion_atom_site_label_1
_geom_torsion_atom_site_label_2
_geom_torsion_atom_site_label_3
_geom_torsion_atom_site_label_4
_geom_torsion
_geom_torsion_site_symmetry_1
_geom_torsion_site_symmetry_2
_geom_torsion_site_symmetry_3
_geom_torsion_site_symmetry_4
_geom_torsion_publ_flag
O1 C22 C23 C24 -168.9(13) . . . . ?
O1 C25 C26 C27 177.3(14) . . . . ?
O1 C25 C34 C33 -175.6(14) . . . . ?
N1 C1 C2 C3 3.1(18) . . . . ?
N1 C1 C2 C9 -179.7(14) . . . . ?
N1 C1 C12 C11 -178.6(17) . . . . ?
N1 C13 C14 C15 172.8(13) . . . . ?
N1 C13 C18 C17 -172.9(14) . . . . ?
C1 N1 C8 C3 0(2) . . . . ?
C1 N1 C8 C7 -173.2(19) . . . . ?
C1 N1 C13 C14 -130.8(16) . . . . ?
C1 N1 C13 C18 47(2) . . . . ?
C1 C2 C3 C4 -176(2) . . . . ?
C1 C2 C3 C8 -3(2) . . . . ?
C1 C2 C9 C10 -2(3) . . . . ?
C2 C1 C12 C11 5(3) . . . . ?
C2 C3 C4 C5 -178(2) . . . . ?
C2 C3 C8 N1 2(2) . . . . ?
C2 C3 C8 C7 175.9(17) . . . . ?
C2 C9 C10 C11 4(3) . . . . ?
C3 C2 C9 C10 174(2) . . . . ?
C3 C4 C5 C6 -4(3) . . . . ?
C4 C3 C8 N1 175.8(16) . . . . ?
C4 C3 C8 C7 -10(3) . . . . ?
C4 C5 C6 C7 -1(3) . . . . ?
C5 C6 C7 C8 0(3) . . . . ?
C6 C7 C8 N1 178.4(18) . . . . ?
C6 C7 C8 C3 5(3) . . . . ?
C8 N1 C1 C2 -2.2(18) . . . . ?
C8 N1 C1 C12 -178.7(18) . . . . ?
C8 N1 C13 C14 39(2) . . . . ?
C8 N1 C13 C18 -143.4(17) . . . . ?
C8 C3 C4 C5 9(3) . . . . ?
C9 C2 C3 C4 8(4) . . . . ?
C9 C2 C3 C8 -179(2) . . . . ?
C9 C10 C11 C12 -1(3) . . . . ?
C10 C11 C12 C1 -3(3) . . . . ?
C12 C1 C2 C3 179.9(17) . . . . ?
C12 C1 C2 C9 -3(2) . . . . ?
C13 N1 C1 C2 169.2(14) . . . . ?
C13 N1 C1 C12 -7(3) . . . . ?
C13 N1 C8 C3 -170.7(16) . . . . ?
C13 N1 C8 C7 16(3) . . . . ?
C13 C14 C15 C16 0(2) . . . . ?
C14 C13 C18 C17 5(2) . . . . ?
C14 C15 C16 C17 5(2) . . . . ?
C14 C15 C16 C19 -177.8(13) . . . . ?
C15 C16 C17 C18 -5(2) . . . . ?
C15 C16 C19 C20 -160.0(13) . . . . ?
C15 C16 C19 C24 31(2) . . . . ?
C16 C17 C18 C13 0(2) . . . . ?
C16 C19 C20 C21 -169.9(13) . . . . ?
C16 C19 C24 C23 164.9(14) . . . . ?
C17 C16 C19 C20 17(2) . . . . ?
C17 C16 C19 C24 -152.1(15) . . . . ?
C18 C13 C14 C15 -5(2) . . . . ?
C19 C16 C17 C18 177.7(14) . . . . ?
C19 C20 C21 C22 2(2) . . . . ?
C20 C19 C24 C23 -5(2) . . . . ?
C20 C21 C22 O1 164.0(13) . . . . ?
C20 C21 C22 C23 1(2) . . . . ?
C21 C22 C23 C24 -5(2) . . . . ?
C22 O1 C25 C26 162.9(14) . . . . ?
C22 O1 C25 C34 -25(2) . . . . ?
C22 C23 C24 C19 7(2) . . . . ?
C24 C19 C20 C21 0(2) . . . . ?
C25 O1 C22 C21 113.6(17) . . . . ?
C25 O1 C22 C23 -82.3(19) . . . . ?
C25 C26 C27 C28 -6(2) . . . . ?
C26 C25 C34 C33 -4(2) . . . . ?
C26 C27 C28 C29 179.0(15) . . . . ?
C26 C27 C28 C33 7(2) . . . . ?
C27 C28 C29 C30 -174.7(15) . . . . ?
C27 C28 C33 C32 178.5(14) . . . . ?
C27 C28 C33 C34 -6(2) . . . . ?
C28 C29 C30 C31 -3(2) . . . . ?
C28 C29 C30 C35 -179.9(15) . . . . ?
C28 C33 C34 C25 4(2) . . . . ?
C29 C28 C33 C32 6(2) . . . . ?
C29 C28 C33 C34 -178.1(13) . . . . ?
C29 C30 C31 C32 6(3) . . . . ?
C30 C31 C32 C33 -2(3) . . . . ?
C31 C32 C33 C28 -4(2) . . . . ?
C31 C32 C33 C34 -179.3(15) . . . . ?
C32 C33 C34 C25 179.7(15) . . . . ?
C33 C28 C29 C30 -3(2) . . . . ?
C34 C25 C26 C27 5(2) . . . . ?
C35 C30 C31 C32 -177.4(15) . . . . ?
O2 C55 C56 C57 164.9(12) . . . . ?
O2 C60 C61 C62 -178.1(15) . . . . ?
O2 C60 C69 C68 176.5(14) . . . . ?
N3 C36 C37 C38 -177.3(16) . . . . ?
N3 C36 C41 C40 -180.0(16) . . . . ?
N3 C36 C41 C42 1(2) . . . . ?
N3 C43 C44 C45 178.0(17) . . . . ?
N3 C48 C49 C50 175.1(15) . . . . ?
N3 C48 C59 C58 -175.6(15) . . . . ?
C36 N3 C43 C42 -1.3(19) . . . . ?
C36 N3 C43 C44 177.8(18) . . . . ?
C36 N3 C48 C49 -46(2) . . . . ?
C36 N3 C48 C59 126.9(18) . . . . ?
C36 C37 C38 C39 -3(3) . . . . ?
C36 C41 C42 C43 -2(2) . . . . ?
C36 C41 C42 C47 179(2) . . . . ?
C37 C36 C41 C40 1(3) . . . . ?
C37 C36 C41 C42 -177.1(17) . . . . ?
C37 C38 C39 C40 2(3) . . . . ?
C38 C39 C40 C41 0(3) . . . . ?
C39 C40 C41 C36 -2(3) . . . . ?
C39 C40 C41 C42 176.2(19) . . . . ?
C40 C41 C42 C43 179(2) . . . . ?
C40 C41 C42 C47 1(4) . . . . ?
C41 C36 C37 C38 1(3) . . . . ?
C41 C42 C43 N3 2(2) . . . . ?
C41 C42 C43 C44 -177.1(16) . . . . ?
C41 C42 C47 C46 178.6(19) . . . . ?
C42 C43 C44 C45 -3(3) . . . . ?
C43 N3 C36 C37 178.2(18) . . . . ?
C43 N3 C36 C41 -0.2(19) . . . . ?
C43 N3 C48 C49 144.0(16) . . . . ?
C43 N3 C48 C59 -43(3) . . . . ?
C43 C42 C47 C46 0(3) . . . . ?
C43 C44 C45 C46 2(3) . . . . ?
C44 C45 C46 C47 -1(3) . . . . ?
C45 C46 C47 C42 -1(3) . . . . ?
C47 C42 C43 N3 -179.0(18) . . . . ?
C47 C42 C43 C44 2(3) . . . . ?
C48 N3 C36 C37 6(3) . . . . ?
C48 N3 C36 C41 -172.0(15) . . . . ?
C48 N3 C43 C42 170.3(16) . . . . ?
C48 N3 C43 C44 -11(3) . . . . ?
C48 C49 C50 C51 -3(3) . . . . ?
C49 C48 C59 C58 -3(3) . . . . ?
C49 C50 C51 C52 -174.2(15) . . . . ?
C49 C50 C51 C58 5(2) . . . . ?
C50 C51 C52 C53 -30(2) . . . . ?
C50 C51 C52 C57 148.7(15) . . . . ?
C50 C51 C58 C59 -6(2) . . . . ?
C51 C52 C53 C54 169.6(14) . . . . ?
C51 C52 C57 C56 -174.6(13) . . . . ?
C51 C58 C59 C48 5(3) . . . . ?
C52 C51 C58 C59 173.3(15) . . . . ?
C52 C53 C54 C55 6(2) . . . . ?
C53 C52 C57 C56 4.0(19) . . . . ?
C53 C54 C55 O2 -169.5(13) . . . . ?
C53 C54 C55 C56 3(2) . . . . ?
C54 C55 C56 C57 -8(2) . . . . ?
C55 O2 C60 C61 -163.1(15) . . . . ?
C55 O2 C60 C69 21(2) . . . . ?
C55 C56 C57 C52 4(2) . . . . ?
C57 C52 C53 C54 -9(2) . . . . ?
C58 C51 C52 C53 151.3(15) . . . . ?
C58 C51 C52 C57 -30(2) . . . . ?
C59 C48 C49 C50 2(2) . . . . ?
C60 O2 C55 C54 -108.1(19) . . . . ?
C60 O2 C55 C56 79.6(19) . . . . ?
C60 C61 C62 C63 1(2) . . . . ?
C61 C60 C69 C68 1(2) . . . . ?
C61 C62 C63 C64 179.7(16) . . . . ?
C61 C62 C63 C68 1(2) . . . . ?
C62 C63 C64 C65 -179.0(15) . . . . ?
C62 C63 C68 C67 179.0(14) . . . . ?
C62 C63 C68 C69 -2(2) . . . . ?
C63 C64 C65 C66 -1(2) . . . . ?
C63 C64 C65 C70 -177.6(16) . . . . ?
C63 C68 C69 C60 1(2) . . . . ?
C64 C63 C68 C67 0(2) . . . . ?
C64 C63 C68 C69 179.0(14) . . . . ?
C64 C65 C66 C67 2(3) . . . . ?
C65 C66 C67 C68 -2(2) . . . . ?
C66 C67 C68 C63 1(2) . . . . ?
C66 C67 C68 C69 -178.0(16) . . . . ?
C67 C68 C69 C60 -179.6(15) . . . . ?
C68 C63 C64 C65 0(2) . . . . ?
C69 C60 C61 C62 -2(3) . . . . ?
C70 C65 C66 C67 178.8(16) . . . . ?
O3 C92 C93 C94 -168.8(13) . . . . ?
O3 C95 C96 C97 175.7(14) . . . . ?
O3 C95 C104 C103 -174.6(12) . . . . ?
N5 C71 C72 C73 -3.9(19) . . . . ?
N5 C71 C72 C79 -177.3(15) . . . . ?
N5 C71 C82 C81 179.6(16) . . . . ?
N5 C74 C75 C76 -174.2(16) . . . . ?
N5 C83 C84 C85 -174.2(14) . . . . ?
N5 C83 C88 C87 173.6(13) . . . . ?
C71 N5 C74 C73 1.7(17) . . . . ?
C71 N5 C74 C75 174.3(18) . . . . ?
C71 N5 C83 C84 129.1(17) . . . . ?
C71 N5 C83 C88 -48(2) . . . . ?
C71 C72 C73 C74 5(2) . . . . ?
C71 C72 C73 C78 176.7(19) . . . . ?
C71 C72 C79 C80 -2(2) . . . . ?
C72 C71 C82 C81 -4(3) . . . . ?
C72 C73 C74 N5 -4.1(19) . . . . ?
C72 C73 C74 C75 -177.5(16) . . . . ?
C72 C73 C78 C77 179.6(19) . . . . ?
C72 C79 C80 C81 -3(3) . . . . ?
C73 C72 C79 C80 -173.7(19) . . . . ?
C73 C74 C75 C76 -2(3) . . . . ?
C74 N5 C71 C72 1.3(17) . . . . ?
C74 N5 C71 C82 178.5(18) . . . . ?
C74 N5 C83 C84 -40(2) . . . . ?
C74 N5 C83 C88 143.6(16) . . . . ?
C74 C73 C78 C77 -9(2) . . . . ?
C74 C75 C76 C77 -4(3) . . . . ?
C75 C76 C77 C78 4(3) . . . . ?
C76 C77 C78 C73 3(3) . . . . ?
C78 C73 C74 N5 -177.2(14) . . . . ?
C78 C73 C74 C75 9(3) . . . . ?
C79 C72 C73 C74 177.1(18) . . . . ?
C79 C72 C73 C78 -11(4) . . . . ?
C79 C80 C81 C82 4(3) . . . . ?
C80 C81 C82 C71 -1(3) . . . . ?
C82 C71 C72 C73 178.7(16) . . . . ?
C82 C71 C72 C79 5(3) . . . . ?
C83 N5 C71 C72 -169.3(14) . . . . ?
C83 N5 C71 C82 8(3) . . . . ?
C83 N5 C74 C73 171.8(14) . . . . ?
C83 N5 C74 C75 -16(3) . . . . ?
C83 C84 C85 C86 3(2) . . . . ?
C84 C83 C88 C87 -3(2) . . . . ?
C84 C85 C86 C87 -7(2) . . . . ?
C84 C85 C86 C89 176.0(14) . . . . ?
C85 C86 C87 C88 7(2) . . . . ?
C85 C86 C89 C90 -30(2) . . . . ?
C85 C86 C89 C94 156.9(14) . . . . ?
C86 C87 C88 C83 -2(2) . . . . ?
C86 C89 C90 C91 -170.2(13) . . . . ?
C86 C89 C94 C93 167.0(14) . . . . ?
C87 C86 C89 C90 153.3(15) . . . . ?
C87 C86 C89 C94 -20(2) . . . . ?
C88 C83 C84 C85 2(2) . . . . ?
C89 C86 C87 C88 -176.4(14) . . . . ?
C89 C90 C91 C92 1(2) . . . . ?
C90 C89 C94 C93 -6(2) . . . . ?
C90 C91 C92 O3 165.5(13) . . . . ?
C90 C91 C92 C93 -3(2) . . . . ?
C91 C92 C93 C94 0(2) . . . . ?
C92 O3 C95 C96 22(2) . . . . ?
C92 O3 C95 C104 -161.2(13) . . . . ?
C92 C93 C94 C89 5(2) . . . . ?
C94 C89 C90 C91 3(2) . . . . ?
C95 O3 C92 C91 80.9(18) . . . . ?
C95 O3 C92 C93 -109.9(17) . . . . ?
C95 C96 C97 C98 -179.5(14) . . . . ?
C95 C96 C97 C102 -1(2) . . . . ?
C96 C95 C104 C103 2(2) . . . . ?
C96 C97 C98 C99 -179.3(14) . . . . ?
C96 C97 C102 C101 -178.5(15) . . . . ?
C96 C97 C102 C103 0(2) . . . . ?
C97 C98 C99 C100 -1(2) . . . . ?
C97 C102 C103 C104 1(2) . . . . ?
C98 C97 C102 C101 0(2) . . . . ?
C98 C97 C102 C103 179.2(13) . . . . ?
C98 C99 C100 C101 -2(3) . . . . ?
C98 C99 C100 C105 179.5(14) . . . . ?
C99 C100 C101 C102 4(3) . . . . ?
C100 C101 C102 C97 -3(2) . . . . ?
C100 C101 C102 C103 177.9(14) . . . . ?
C101 C102 C103 C104 -179.9(15) . . . . ?
C102 C97 C98 C99 2(2) . . . . ?
C102 C103 C104 C95 -2(2) . . . . ?
C104 C95 C96 C97 -1(2) . . . . ?
C105 C100 C101 C102 -177.3(15) . . . . ?
O4 C127 C128 C129 -165.7(13) . . . . ?
O4 C130 C131 C132 -173.7(14) . . . . ?
O4 C130 C139 C138 177.3(14) . . . . ?
N7 C106 C107 C108 -0.5(18) . . . . ?
N7 C106 C107 C114 176.8(15) . . . . ?
N7 C106 C117 C116 -177.6(16) . . . . ?
N7 C109 C110 C111 177.5(17) . . . . ?
N7 C118 C119 C120 172.5(15) . . . . ?
N7 C118 C123 C122 -172.9(15) . . . . ?
C106 N7 C109 C108 3.4(17) . . . . ?
C106 N7 C109 C110 -174.2(17) . . . . ?
C106 N7 C118 C119 -126.4(18) . . . . ?
C106 N7 C118 C123 49(2) . . . . ?
C106 C107 C108 C109 2.4(19) . . . . ?
C106 C107 C108 C113 173.3(19) . . . . ?
C106 C107 C114 C115 2(3) . . . . ?
C107 C106 C117 C116 1(3) . . . . ?
C107 C108 C109 N7 -3.6(18) . . . . ?
C107 C108 C109 C110 174.2(16) . . . . ?
C107 C108 C113 C112 -173(2) . . . . ?
C107 C114 C115 C116 -1(3) . . . . ?
C108 C107 C114 C115 178.5(18) . . . . ?
C108 C109 C110 C111 0(3) . . . . ?
C109 N7 C106 C107 -1.8(17) . . . . ?
C109 N7 C106 C117 176.8(18) . . . . ?
C109 N7 C118 C119 42(3) . . . . ?
C109 N7 C118 C123 -142.0(17) . . . . ?
C109 C108 C113 C112 -3(3) . . . . ?
C109 C110 C111 C112 1(3) . . . . ?
C110 C111 C112 C113 -3(3) . . . . ?
C111 C112 C113 C108 4(3) . . . . ?
C113 C108 C109 N7 -176.6(14) . . . . ?
C113 C108 C109 C110 1(2) . . . . ?
C114 C107 C108 C109 -174.4(18) . . . . ?
C114 C107 C108 C113 -3(4) . . . . ?
C114 C115 C116 C117 0(3) . . . . ?
C115 C116 C117 C106 0(3) . . . . ?
C117 C106 C107 C108 -179.2(16) . . . . ?
C117 C106 C107 C114 -2(3) . . . . ?
C118 N7 C106 C107 168.9(15) . . . . ?
C118 N7 C106 C117 -13(3) . . . . ?
C118 N7 C109 C108 -166.7(15) . . . . ?
C118 N7 C109 C110 16(3) . . . . ?
C118 C119 C120 C121 2(3) . . . . ?
C119 C118 C123 C122 3(2) . . . . ?
C119 C120 C121 C122 0(2) . . . . ?
C119 C120 C121 C124 -172.3(14) . . . . ?
C120 C121 C122 C123 0(2) . . . . ?
C120 C121 C124 C125 -161.2(15) . . . . ?
C120 C121 C124 C129 19(2) . . . . ?
C121 C122 C123 C118 -1(2) . . . . ?
C121 C124 C125 C126 -176.9(13) . . . . ?
C121 C124 C129 C128 173.7(14) . . . . ?
C122 C121 C124 C125 27(2) . . . . ?
C122 C121 C124 C129 -152.3(15) . . . . ?
C123 C118 C119 C120 -3(2) . . . . ?
C124 C121 C122 C123 172.4(14) . . . . ?
C124 C125 C126 C127 2(2) . . . . ?
C125 C124 C129 C128 -6(2) . . . . ?
C125 C126 C127 O4 162.7(14) . . . . ?
C125 C126 C127 C128 -3(2) . . . . ?
C126 C127 C128 C129 0(2) . . . . ?
C127 O4 C130 C131 -24(2) . . . . ?
C127 O4 C130 C139 163.9(15) . . . . ?
C127 C128 C129 C124 4(2) . . . . ?
C129 C124 C125 C126 2(2) . . . . ?
C130 O4 C127 C126 111.4(17) . . . . ?
C130 O4 C127 C128 -82.6(18) . . . . ?
C130 C131 C132 C133 -179.3(15) . . . . ?
C130 C131 C132 C137 -2(2) . . . . ?
C131 C130 C139 C138 4(2) . . . . ?
C131 C132 C133 C134 176.3(15) . . . . ?
C131 C132 C137 C136 -179.8(13) . . . . ?
C131 C132 C137 C138 3(2) . . . . ?
C132 C133 C134 C135 3(2) . . . . ?
C132 C137 C138 C139 0(2) . . . . ?
C133 C132 C137 C136 -3(2) . . . . ?
C133 C132 C137 C138 -179.6(13) . . . . ?
C133 C134 C135 C136 -1(2) . . . . ?
C133 C134 C135 C140 -179.7(14) . . . . ?
C134 C135 C136 C137 -3(2) . . . . ?
C135 C136 C137 C132 4(2) . . . . ?
C135 C136 C137 C138 -178.7(15) . . . . ?
C136 C137 C138 C139 -177.3(15) . . . . ?
C137 C132 C133 C134 -1(2) . . . . ?
C137 C138 C139 C130 -4(2) . . . . ?
C139 C130 C131 C132 -1(2) . . . . ?
C140 C135 C136 C137 176.3(14) . . . . ?

loop_
_twin_individual_id
_twin_individual_mass_fraction_refined
1 0.742(4)
2 0.258(4)
